data_7131516
loop_
_publ_author_name
'Galan, Albano'
'Lulic, Kristijan'
'Wang, Jingqi'
'Wicher, Barbara'
'Huc, Ivan'
'Duhamel, Jean'
'Maurizot, Victor'

_publ_section_title
;
 Coaxial assembly of helical aromatic foldamers by metal coordination.
;
_journal_issue 35
_journal_name_full 'Chemical communications (Cambridge, England)'
_journal_page_first 5253
_journal_page_last 5256
_journal_paper_doi 10.1039/d3cc00866e
_journal_volume 59
_journal_year 2023
_chemical_formula_moiety 'C224 H226 K2 N32 O40, [+ solvents]'
_chemical_formula_sum 'C224 H226 K2 N32 O40'
_chemical_formula_weight 4084.55
_chemical_properties_physical Air-sensitive
_space_group_crystal_system triclinic
_space_group_IT_number 2
_space_group_name_Hall '-P 1'
_space_group_name_H-M_alt 'P -1'
_atom_sites_solution_hydrogens geom
_audit_creation_date 2023-03-24
_audit_creation_method
;
Olex2 1.5
(compiled 2023.03.06 svn.rbb2c1857 for OlexSys, GUI svn.r6748)
;
_audit_update_record
;
2023-03-27 deposited with the CCDC.	2023-04-03 downloaded from the CCDC.
;
_cell_angle_alpha 66.462(12)
_cell_angle_beta 88.27(2)
_cell_angle_gamma 80.27(2)
_cell_formula_units_Z 2
_cell_length_a 19.053(4)
_cell_length_b 24.368(4)
_cell_length_c 26.337(5)
_cell_measurement_reflns_used 3226
_cell_measurement_temperature 100.15
_cell_measurement_theta_max 60.3
_cell_measurement_theta_min 18.9
_cell_volume 11040(4)
_computing_cell_refinement 'CrystalClear-SM Expert 2.1 b43, Rigaku 2015'
_computing_data_collection 'CrystalClear-SM Expert 2.1 b43, Rigaku 2015'
_computing_data_reduction 'CrystalClear-SM Expert 2.1 b43, Rigaku 2015'
_computing_molecular_graphics 'Olex2 1.5 (Dolomanov et al., 2009)'
_computing_publication_material 'Olex2 1.5 (Dolomanov et al., 2009)'
_computing_structure_refinement 'SHELXL 2018/3 (Sheldrick, 2015)'
_computing_structure_solution 'SHELXT 2014/5 (Sheldrick, 2014)'
_diffrn_ambient_temperature 100.00
_diffrn_detector_area_resol_mean 13.333
_diffrn_measured_fraction_theta_full 0.980
_diffrn_measured_fraction_theta_max 0.980
_diffrn_measurement_device_type 'XtaLAB AFC11 (RCD3): quarter-chi single'
_diffrn_measurement_method '\w scans'
_diffrn_radiation_monochromator graphite
_diffrn_radiation_type CuK\a
_diffrn_radiation_wavelength 1.54187
_diffrn_reflns_av_R_equivalents 0.0862
_diffrn_reflns_av_unetI/netI 0.0852
_diffrn_reflns_Laue_measured_fraction_full 0.980
_diffrn_reflns_Laue_measured_fraction_max 0.980
_diffrn_reflns_limit_h_max 21
_diffrn_reflns_limit_h_min -21
_diffrn_reflns_limit_k_max 27
_diffrn_reflns_limit_k_min -25
_diffrn_reflns_limit_l_max 29
_diffrn_reflns_limit_l_min -29
_diffrn_reflns_number 117829
_diffrn_reflns_point_group_measured_fraction_full 0.980
_diffrn_reflns_point_group_measured_fraction_max 0.980
_diffrn_reflns_theta_full 58.936
_diffrn_reflns_theta_max 58.936
_diffrn_reflns_theta_min 1.831
_diffrn_source 'Rotating-anode X-ray tube'
_diffrn_source_current 66.0
_diffrn_source_power 2.97
_diffrn_source_voltage 45.0
_exptl_absorpt_coefficient_mu 1.029
_exptl_absorpt_correction_T_max 1.000
_exptl_absorpt_correction_T_min 0.869
_exptl_absorpt_correction_type multi-scan
_exptl_absorpt_process_details
;
CrystalClear-SM Expert 2.1 b43 (Rigaku, 2015)
;
_exptl_crystal_colour yellow
_exptl_crystal_colour_primary yellow
_exptl_crystal_density_diffrn 1.229
_exptl_crystal_density_method 'not measured'
_exptl_crystal_description Prism
_exptl_crystal_F_000 4304
_exptl_crystal_recrystallization_method
'n-hexane to a chloroform solution of the dimer through a dichloromethane buffer solution'
_exptl_crystal_size_max 0.3
_exptl_crystal_size_mid 0.2
_exptl_crystal_size_min 0.01
_refine_diff_density_max 0.908
_refine_diff_density_min -0.470
_refine_diff_density_rms 0.078
_refine_ls_extinction_method none
_refine_ls_goodness_of_fit_ref 1.007
_refine_ls_hydrogen_treatment constr
_refine_ls_matrix_type full
_refine_ls_number_parameters 2549
_refine_ls_number_reflns 31068
_refine_ls_number_restraints 44
_refine_ls_restrained_S_all 1.007
_refine_ls_R_factor_all 0.1804
_refine_ls_R_factor_gt 0.0989
_refine_ls_shift/su_max 0.001
_refine_ls_shift/su_mean 0.000
_refine_ls_structure_factor_coef Fsqd
_refine_ls_weighting_details 'w=1/[\s^2^(Fo^2^)+(0.2000P)^2^] where P=(Fo^2^+2Fc^2^)/3'
_refine_ls_weighting_scheme calc
_refine_ls_wR_factor_gt 0.2756
_refine_ls_wR_factor_ref 0.3316
_reflns_Friedel_coverage 0.000
_reflns_number_gt 13719
_reflns_number_total 31068
_reflns_threshold_expression 'I > 2\s(I)'
_cod_data_source_file d3cc00866e2.cif
_cod_data_source_block q8-k-q8
_cod_depositor_comments 'Adding full bibliography for 7131515--7131517.cif.'
_cod_database_code 7131516
_shelx_shelxl_version_number 2018/3
_shelx_space_group_comment
;
The symmetry employed for this shelxl refinement is uniquely defined
by the following loop, which should always be used as a source of
symmetry information in preference to the above space-group names.
They are only intended as comments.
;
_shelx_estimated_absorpt_t_max 0.990
_shelx_estimated_absorpt_t_min 0.748
_olex2_refinement_description
;
1. Fixed Uiso
 At 1.2 times of:
  All C(H) groups, All N(H) groups
2. Restrained distances
 C17B-C18B = C18B-C19B = C18B-C20B
 1.51 with sigma of 0.001
 C19B-C20B
 2.5 with sigma of 0.001
 C20D-C18D
 1.51 with sigma of 0.002
 C19D-C18D
 1.51 with sigma of 0.002
 C2D-C1D
 1.51 with sigma of 0.002
 C9B-C10B
 1.51 with sigma of 0.002
 C80A-C78A
 1.51 with sigma of 0.002
 C80C-C78C
 1.51 with sigma of 0.002
 C17B-C47A
 2.9 with sigma of 0.02
3. Rigid bond restraints
 C10B, C12B, C11B, C9B, O3B
 with sigma for 1-2 distances of 0.01 and sigma for 1-3 distances of 0.01
 C53C, C54C, C55C, C56C, C57C, C58C, N12C, C59C, C51C, C52C
 with sigma for 1-2 distances of 0.01 and sigma for 1-3 distances of 0.01
4. Uiso/Uaniso restraints and constraints
Uiso(C17B) = Uiso(C19B) = Uiso(C18B) = Uiso(C20B)
Uiso(C17D) = Uiso(C18D) = Uiso(C20D) = Uiso(C19D)
Uanis(C14B) = Uanis(C16B) = Uanis(C15B) = Uanis(C13B)
5.a Aromatic/amide H refined with riding coordinates:
 C2A(H2A), C3A(H3A), C4A(H4A), C7A(H7A), C12A(H12A), C13A(H13A), C14A(H14A),
 C17A(H17A), C22A(H22A), C23A(H23A), C24A(H24A), C27A(H27A), C32A(H32A),
 C33A(H33A), C34A(H34A), C37A(H37A), C42A(H42A), C43A(H43A), C44A(H44A),
 C47A(H47A), C52A(H52A), C53A(H53A), C54A(H54A), C57A(H57A), C62A(H62A),
 C63A(H63A), C64A(H64A), C67A(H67A), C72A(H72A), C73A(H73A), C74A(H74A),
 C77A(H77A), N3A(H3AA), N5A(H5A), N7A(H7AA), N9A(H9A), N11A(H11A), N13A(H13B),
 N15A(H15A), C2C(H2C), C3C(H3C), C4C(H4C), C7C(H7C), C12C(H12C), C13C(H13C),
 C14C(H14C), C17C(H17C), C22C(H22C), C23C(H23C), C24C(H24C), C27C(H27C),
 C32C(H32C), C33C(H33C), C34C(H34C), C37C(H37C), C42C(H42C), C43C(H43C),
 C44C(H44C), C47C(H47C), C52C(H52C), C53C(H53C), C54C(H54C), C57C(H57C),
 C62C(H62C), C63C(H63C), C64C(H64C), C67C(H67C), C72C(H72C), C73C(H73C),
 C74C(H74C), C77C(H77C), N3C(H3CA), N5C(H5C), N7C(H7CA), N9C(H9C), N11C(H11C),
 N13C(H13D), N15C(H15C)
;
_olex2_submission_special_instructions 'No special instructions were received'

loop_
_space_group_symop_operation_xyz
'x, y, z'
'-x, -y, -z'

loop_
_atom_site_label
_atom_site_type_symbol
_atom_site_fract_x
_atom_site_fract_y
_atom_site_fract_z
_atom_site_U_iso_or_equiv
_atom_site_adp_type
_atom_site_occupancy
_atom_site_site_symmetry_order
_atom_site_calc_flag
_atom_site_refinement_flags_posn
_atom_site_refinement_flags_adp
_atom_site_refinement_flags_occupancy
_atom_site_disorder_assembly
_atom_site_disorder_group
K1 K 0.25569(8) 0.51240(7) 0.26437(6) 0.0747(4) Uani 1 1 d . . . . .
K2 K 0.19062(12) 0.52058(9) 0.40358(8) 0.1117(7) Uani 1 1 d . . . . .
C1A C 0.4073(6) 1.0074(4) 0.0884(5) 0.097(3) Uani 1 1 d . . . . .
C2A C 0.4799(6) 1.0038(4) 0.0840(6) 0.113(3) Uani 1 1 d . . . . .
H2A H 0.501107 1.010143 0.049492 0.135 Uiso 1 1 calc R U . . .
C3A C 0.5224(6) 0.9905(4) 0.1321(6) 0.119(4) Uani 1 1 d . . . . .
H3A H 0.572638 0.987571 0.129810 0.143 Uiso 1 1 calc R U . . .
C4A C 0.4921(6) 0.9818(4) 0.1814(5) 0.118(3) Uani 1 1 d . . . . .
H4A H 0.521899 0.974139 0.212629 0.142 Uiso 1 1 calc R U . . .
C5A C 0.4181(5) 0.9838(3) 0.1882(5) 0.094(3) Uani 1 1 d . . . . .
C6A C 0.3842(5) 0.9740(3) 0.2396(5) 0.093(2) Uani 1 1 d . . . . .
C7A C 0.3131(5) 0.9758(3) 0.2410(4) 0.090(2) Uani 1 1 d . . . . .
H7A H 0.288520 0.972123 0.273795 0.109 Uiso 1 1 calc R U . . .
C8A C 0.2763(4) 0.9833(3) 0.1929(4) 0.080(2) Uani 1 1 d . . . . .
C9A C 0.3753(5) 0.9960(3) 0.1403(5) 0.093(3) Uani 1 1 d . . . . .
C10A C 0.1993(5) 0.9798(3) 0.1961(4) 0.079(2) Uani 1 1 d . . . . .
C11A C 0.1046(5) 0.9659(3) 0.1429(3) 0.077(2) Uani 1 1 d . . . . .
C12A C 0.0450(4) 0.9776(3) 0.1718(3) 0.076(2) Uani 1 1 d . . . . .
H12A H 0.050380 0.989073 0.201800 0.091 Uiso 1 1 calc R U . . .
C13A C -0.0212(5) 0.9724(4) 0.1568(3) 0.089(2) Uani 1 1 d . . . . .
H13A H -0.060405 0.980540 0.177352 0.107 Uiso 1 1 calc R U . . .
C14A C -0.0342(4) 0.9569(3) 0.1156(3) 0.081(2) Uani 1 1 d . . . . .
H14A H -0.081159 0.953855 0.107200 0.097 Uiso 1 1 calc R U . . .
C15A C 0.0246(5) 0.9448(3) 0.0841(3) 0.083(2) Uani 1 1 d . . . . .
C16A C 0.0188(5) 0.9288(3) 0.0388(3) 0.079(2) Uani 1 1 d . . . . .
C17A C 0.0779(5) 0.9192(3) 0.0090(3) 0.087(2) Uani 1 1 d . . . . .
H17A H 0.074133 0.910320 -0.022711 0.105 Uiso 1 1 calc R U . . .
C18A C 0.1433(5) 0.9233(3) 0.0292(3) 0.075(2) Uani 1 1 d . . . . .
C19A C 0.0947(4) 0.9500(3) 0.0978(3) 0.0732(19) Uani 1 1 d . . . . .
C20A C 0.2084(6) 0.9087(3) -0.0018(4) 0.090(2) Uani 1 1 d . . . . .
C21A C 0.3394(5) 0.8803(3) 0.0169(4) 0.084(2) Uani 1 1 d . . . . .
C22A C 0.3604(5) 0.8812(3) -0.0350(3) 0.097(3) Uani 1 1 d . . . . .
H22A H 0.326179 0.890153 -0.063860 0.116 Uiso 1 1 calc R U . . .
C23A C 0.4334(8) 0.8685(4) -0.0427(5) 0.129(4) Uani 1 1 d . . . . .
H23A H 0.448129 0.867585 -0.077187 0.155 Uiso 1 1 calc R U . . .
C24A C 0.4842(7) 0.8574(4) -0.0029(6) 0.121(4) Uani 1 1 d . . . . .
H24A H 0.533367 0.850345 -0.009795 0.145 Uiso 1 1 calc R U . . .
C25A C 0.4617(5) 0.8567(3) 0.0492(5) 0.093(3) Uani 1 1 d . . . . .
C26A C 0.5102(5) 0.8460(4) 0.0928(6) 0.108(3) Uani 1 1 d . . . . .
C27A C 0.4865(4) 0.8423(3) 0.1428(4) 0.095(3) Uani 1 1 d . . . . .
H27A H 0.519240 0.836222 0.171757 0.114 Uiso 1 1 calc R U . . .
C28A C 0.4135(5) 0.8474(3) 0.1514(4) 0.078(2) Uani 1 1 d . . . . .
C29A C 0.3902(5) 0.8660(3) 0.0593(4) 0.080(2) Uani 1 1 d . . . . .
C30A C 0.3837(4) 0.8372(3) 0.2072(3) 0.0668(18) Uani 1 1 d . . . . .
C31A C 0.2681(3) 0.8221(2) 0.2520(3) 0.0562(16) Uani 1 1 d . . . . .
C32A C 0.2836(4) 0.8219(3) 0.3032(3) 0.0642(17) Uani 1 1 d . . . . .
H32A H 0.330727 0.823492 0.312592 0.077 Uiso 1 1 calc R U . . .
C33A C 0.2303(4) 0.8195(3) 0.3408(3) 0.0680(18) Uani 1 1 d . . . . .
H33A H 0.241656 0.819536 0.375695 0.082 Uiso 1 1 calc R U . . .
C34A C 0.1624(4) 0.8170(3) 0.3289(3) 0.0674(18) Uani 1 1 d . . . . .
H34A H 0.126598 0.817416 0.354713 0.081 Uiso 1 1 calc R U . . .
C35A C 0.1445(3) 0.8140(3) 0.2787(3) 0.0557(15) Uani 1 1 d . . . . .
C36A C 0.0757(3) 0.8112(3) 0.2628(3) 0.0621(17) Uani 1 1 d . . . . .
C37A C 0.0641(3) 0.8057(3) 0.2137(3) 0.0612(16) Uani 1 1 d . . . . .
H37A H 0.017973 0.803834 0.202462 0.073 Uiso 1 1 calc R U . . .
C38A C 0.1225(3) 0.8030(2) 0.1812(2) 0.0540(15) Uani 1 1 d . . . . .
C39A C 0.1983(3) 0.8147(2) 0.2408(2) 0.0516(15) Uani 1 1 d . . . . .
C40A C 0.1123(4) 0.7916(3) 0.1298(3) 0.0618(17) Uani 1 1 d . . . . .
C41A C 0.1852(4) 0.7655(3) 0.0605(2) 0.0630(17) Uani 1 1 d . . . . .
C42A C 0.1318(4) 0.7729(3) 0.0229(3) 0.076(2) Uani 1 1 d . . . . .
H42A H 0.083190 0.783235 0.029788 0.091 Uiso 1 1 calc R U . . .
C43A C 0.1512(6) 0.7648(3) -0.0259(3) 0.094(3) Uani 1 1 d . . . . .
H43A H 0.114579 0.769659 -0.051808 0.112 Uiso 1 1 calc R U . . .
C44A C 0.2192(7) 0.7504(4) -0.0376(3) 0.098(3) Uani 1 1 d . . . . .
H44A H 0.230020 0.746789 -0.071692 0.117 Uiso 1 1 calc R U . . .
C45A C 0.2735(5) 0.7407(3) 0.0006(3) 0.077(2) Uani 1 1 d . . . . .
C46A C 0.3463(6) 0.7226(3) -0.0067(3) 0.090(2) Uani 1 1 d . . . . .
C47A C 0.3960(4) 0.7130(3) 0.0329(3) 0.077(2) Uani 1 1 d D . . . .
H47A H 0.445129 0.701714 0.027957 0.092 Uiso 1 1 calc R U . . .
C48A C 0.3734(4) 0.7202(3) 0.0817(3) 0.0653(17) Uani 1 1 d . . . . .
C49A C 0.2570(4) 0.7479(3) 0.0508(2) 0.0635(17) Uani 1 1 d . . . . .
C50A C 0.4269(4) 0.7065(3) 0.1282(3) 0.0667(18) Uani 1 1 d . . . . .
C51A C 0.4245(3) 0.6894(3) 0.2273(3) 0.0615(17) Uani 1 1 d . . . . .
C52A C 0.4949(4) 0.6900(3) 0.2372(3) 0.0732(19) Uani 1 1 d . . . . .
H52A H 0.527823 0.695100 0.208552 0.088 Uiso 1 1 calc R U . . .
C53A C 0.5172(4) 0.6830(3) 0.2893(4) 0.083(2) Uani 1 1 d . . . . .
H53A H 0.566261 0.681982 0.295801 0.100 Uiso 1 1 calc R U . . .
C54A C 0.4727(4) 0.6774(3) 0.3317(3) 0.078(2) Uani 1 1 d . . . . .
H54A H 0.489645 0.675188 0.366163 0.094 Uiso 1 1 calc R U . . .
C55A C 0.3997(3) 0.6751(3) 0.3232(3) 0.0629(17) Uani 1 1 d . . . . .
C56A C 0.3487(4) 0.6682(3) 0.3649(3) 0.0669(18) Uani 1 1 d . . . . .
C57A C 0.2802(4) 0.6622(3) 0.3544(3) 0.0610(16) Uani 1 1 d . . . . .
H57A H 0.245560 0.656304 0.381961 0.073 Uiso 1 1 calc R U . . .
C58A C 0.2638(3) 0.6652(2) 0.3014(2) 0.0500(14) Uani 1 1 d . . . . .
C59A C 0.3766(3) 0.6801(3) 0.2711(3) 0.0550(15) Uani 1 1 d . . . . .
C60A C 0.1909(3) 0.6544(2) 0.2906(3) 0.0554(15) Uani 1 1 d . . . . .
C61A C 0.1271(3) 0.6462(2) 0.2129(2) 0.0515(15) Uani 1 1 d . . . . .
C62A C 0.0572(4) 0.6595(3) 0.2245(3) 0.0647(17) Uani 1 1 d . . . . .
H62A H 0.045638 0.667338 0.256591 0.078 Uiso 1 1 calc R U . . .
C63A C 0.0029(4) 0.6613(3) 0.1887(3) 0.075(2) Uani 1 1 d . . . . .
H63A H -0.045363 0.668675 0.197917 0.091 Uiso 1 1 calc R U . . .
C64A C 0.0175(4) 0.6528(3) 0.1407(3) 0.0672(17) Uani 1 1 d . . . . .
H64A H -0.020243 0.656858 0.116016 0.081 Uiso 1 1 calc R U . . .
C65A C 0.0889(3) 0.6379(3) 0.1282(3) 0.0598(16) Uani 1 1 d . . . . .
C66A C 0.1112(4) 0.6263(3) 0.0802(3) 0.0667(18) Uani 1 1 d . . . . .
C67A C 0.1804(4) 0.6099(3) 0.0734(3) 0.0610(16) Uani 1 1 d . . . . .
H67A H 0.195395 0.602416 0.041633 0.073 Uiso 1 1 calc R U . . .
C68A C 0.2297(3) 0.6040(3) 0.1139(2) 0.0542(15) Uani 1 1 d . . . . .
C69A C 0.1438(3) 0.6322(3) 0.1656(2) 0.0553(15) Uani 1 1 d . . . . .
C70A C 0.3069(3) 0.5827(3) 0.1076(3) 0.0574(16) Uani 1 1 d . . . . .
C71A C 0.4233(3) 0.5580(3) 0.1594(2) 0.0553(15) Uani 1 1 d . . . . .
C72A C 0.4694(4) 0.5567(3) 0.1185(3) 0.0697(18) Uani 1 1 d . . . . .
H72A H 0.451767 0.561396 0.083367 0.084 Uiso 1 1 calc R U . . .
C73A C 0.5428(4) 0.5485(3) 0.1295(4) 0.087(2) Uani 1 1 d . . . . .
H73A H 0.574994 0.548082 0.101335 0.105 Uiso 1 1 calc R U . . .
C74A C 0.5685(4) 0.5411(3) 0.1791(3) 0.081(2) Uani 1 1 d . . . . .
H74A H 0.618424 0.537054 0.185077 0.097 Uiso 1 1 calc R U . . .
C75A C 0.5232(4) 0.5394(3) 0.2221(3) 0.0700(18) Uani 1 1 d . . . . .
C76A C 0.5469(4) 0.5301(3) 0.2758(3) 0.076(2) Uani 1 1 d . . . . .
C77A C 0.4991(4) 0.5258(3) 0.3160(3) 0.0695(18) Uani 1 1 d . . . . .
H77A H 0.515289 0.518460 0.352304 0.083 Uiso 1 1 calc R U . . .
C78A C 0.4268(3) 0.5322(3) 0.3044(2) 0.0610(17) Uani 1 1 d D . . . .
C79A C 0.4494(3) 0.5462(3) 0.2135(3) 0.0567(16) Uani 1 1 d . . . . .
C80A C 0.3742(4) 0.5260(3) 0.3497(3) 0.0669(18) Uani 1 1 d D . . . .
N1A N 0.3661(5) 1.0261(4) 0.0375(4) 0.110(3) Uani 1 1 d . . . . .
N2A N 0.3032(4) 0.9935(2) 0.1428(3) 0.0900(19) Uani 1 1 d . . . . .
N3A N 0.1719(3) 0.9713(2) 0.1539(2) 0.0725(15) Uani 1 1 d . . . . .
H3AA H 0.202777 0.968806 0.129097 0.087 Uiso 1 1 calc R U . . .
N4A N 0.1529(3) 0.9377(2) 0.0709(2) 0.0779(17) Uani 1 1 d . . . . .
N5A N 0.2693(4) 0.8952(2) 0.0291(3) 0.0804(17) Uani 1 1 d . . . . .
H5A H 0.263524 0.895999 0.062061 0.096 Uiso 1 1 calc R U . . .
N6A N 0.3648(4) 0.8604(2) 0.1106(3) 0.0778(17) Uani 1 1 d . . . . .
N7A N 0.3147(3) 0.8292(2) 0.2095(2) 0.0608(13) Uani 1 1 d . . . . .
H7AA H 0.296999 0.828539 0.179300 0.073 Uiso 1 1 calc R U . . .
N8A N 0.1873(3) 0.80821(19) 0.19236(19) 0.0526(12) Uani 1 1 d . . . . .
N9A N 0.1739(3) 0.7764(2) 0.10858(18) 0.0565(13) Uani 1 1 d . . . . .
H9A H 0.212742 0.772895 0.127689 0.068 Uiso 1 1 calc R U . . .
N10A N 0.3068(3) 0.7363(2) 0.0913(2) 0.0605(13) Uani 1 1 d . . . . .
N11A N 0.3958(3) 0.6989(2) 0.1768(2) 0.0565(12) Uani 1 1 d . . . . .
H11A H 0.349413 0.700221 0.175848 0.068 Uiso 1 1 calc R U . . .
N12A N 0.3084(3) 0.67515(19) 0.26084(19) 0.0511(12) Uani 1 1 d . . . . .
N13A N 0.1860(3) 0.6498(2) 0.24139(19) 0.0533(12) Uani 1 1 d . . . . .
H13B H 0.226422 0.648807 0.224475 0.064 Uiso 1 1 calc R U . . .
N14A N 0.2136(3) 0.6149(2) 0.15843(19) 0.0526(12) Uani 1 1 d . . . . .
N15A N 0.3487(3) 0.5719(2) 0.15178(19) 0.0540(12) Uani 1 1 d . . . . .
H15A H 0.325722 0.573804 0.180682 0.065 Uiso 1 1 calc R U . . .
N16A N 0.4011(3) 0.5427(2) 0.2540(2) 0.0579(13) Uani 1 1 d . . . . .
O1A O 0.3123(4) 1.0650(3) 0.0286(3) 0.139(3) Uani 1 1 d . . . . .
O2A O 0.3892(3) 1.0068(3) 0.0028(3) 0.122(2) Uani 1 1 d . . . . .
O3A O 0.1641(3) 0.9832(2) 0.2351(2) 0.0903(15) Uani 1 1 d . . . . .
O4A O 0.2048(3) 0.9075(2) -0.0475(2) 0.1000(17) Uani 1 1 d . . . . .
O5A O 0.4191(3) 0.8364(2) 0.2450(3) 0.0845(14) Uani 1 1 d . . . . .
O6A O 0.0519(3) 0.79433(19) 0.11155(17) 0.0708(12) Uani 1 1 d . . . . .
O7A O 0.4913(3) 0.7021(2) 0.1209(2) 0.0772(13) Uani 1 1 d . . . . .
O8A O 0.1443(2) 0.64888(19) 0.32395(17) 0.0673(11) Uani 1 1 d . . . . .
O9A O 0.3283(2) 0.57667(19) 0.06546(17) 0.0692(12) Uani 1 1 d . . . . .
O10A O 0.3991(3) 0.5216(2) 0.39508(19) 0.0845(14) Uani 1 1 d . . . . .
O11A O 0.3098(3) 0.52615(19) 0.34103(17) 0.0698(12) Uani 1 1 d . . . . .
C1B C 0.3961(5) 0.9653(5) 0.3326(4) 0.112(3) Uiso 1 1 d . . . . .
C2B C 0.3771(5) 0.9063(5) 0.3707(4) 0.127(3) Uiso 1 1 d . . . . .
C3B C 0.3521(5) 0.9093(5) 0.4262(4) 0.125(3) Uiso 1 1 d . . . . .
C4B C 0.4439(7) 0.8521(6) 0.3820(5) 0.159(4) Uiso 1 1 d . . . . .
C5B C -0.0535(5) 0.8976(4) -0.0109(3) 0.089(2) Uani 1 1 d . . . . .
C6B C -0.1315(6) 0.8872(5) -0.0085(4) 0.129(3) Uani 1 1 d . . . . .
C7B C -0.1447(7) 0.8664(6) -0.0544(5) 0.150(4) Uani 1 1 d . . . . .
C8B C -0.1424(8) 0.8356(7) 0.0492(4) 0.186(6) Uani 1 1 d . . . . .
C9B C 0.6287(6) 0.8428(5) 0.1127(5) 0.142(4) Uani 1 1 d D U . . .
C10B C 0.6526(6) 0.7807(5) 0.1580(5) 0.143(3) Uani 1 1 d D U . . .
C11B C 0.7248(8) 0.7819(7) 0.1893(7) 0.190(5) Uani 1 1 d . U . . .
C12B C 0.6746(8) 0.7293(6) 0.1331(5) 0.177(5) Uani 1 1 d . U . . .
C13B C -0.0501(6) 0.8211(6) 0.2786(5) 0.147(2) Uani 1 1 d . . . . .
C14B C -0.0964(6) 0.8385(6) 0.3174(5) 0.147(2) Uani 1 1 d . . . . .
C15B C -0.1745(5) 0.8418(6) 0.2992(5) 0.147(2) Uani 1 1 d . . . . .
C16B C -0.0852(5) 0.8983(6) 0.3224(5) 0.147(2) Uani 1 1 d . . . . .
C17B C 0.4316(12) 0.6977(7) -0.0657(7) 0.265(5) Uiso 1 1 d D . . . .
C18B C 0.4420(8) 0.6300(7) -0.0501(6) 0.265(5) Uiso 1 1 d D . . . .
C19B C 0.3917(7) 0.6291(10) -0.0929(7) 0.265(5) Uiso 1 1 d D . . . .
C20B C 0.5171(7) 0.6004(10) -0.0542(8) 0.265(5) Uiso 1 1 d D . . . .
C21B C 0.3203(4) 0.6587(4) 0.4559(3) 0.093(2) Uani 1 1 d . . . . .
C22B C 0.3603(5) 0.6594(4) 0.5060(3) 0.101(3) Uani 1 1 d . . . . .
C23B C 0.3874(6) 0.7202(6) 0.4897(4) 0.142(4) Uani 1 1 d . . . . .
C24B C 0.3054(6) 0.6521(6) 0.5523(4) 0.139(4) Uani 1 1 d . . . . .
C25B C 0.0783(4) 0.6297(4) -0.0082(3) 0.087(2) Uani 1 1 d . . . . .
C26B C 0.0106(5) 0.6406(4) -0.0429(3) 0.103(3) Uani 1 1 d . . . . .
C27B C -0.0317(5) 0.7033(4) -0.0560(4) 0.119(3) Uani 1 1 d . . . . .
C28B C 0.0382(5) 0.6339(5) -0.0979(3) 0.124(3) Uani 1 1 d . . . . .
C29B C 0.6444(4) 0.5213(5) 0.3359(4) 0.111(3) Uani 1 1 d . . . . .
C30B C 0.7249(5) 0.5286(6) 0.3283(5) 0.128(3) Uani 1 1 d . . . . .
C31B C 0.7325(7) 0.5918(8) 0.2846(8) 0.189(6) Uani 1 1 d . . . . .
C32B C 0.7686(5) 0.4786(6) 0.3125(5) 0.148(4) Uani 1 1 d . . . . .
O1B O 0.4285(3) 0.9661(3) 0.2822(3) 0.1127(19) Uani 1 1 d . . . . .
O2B O -0.0466(3) 0.9231(2) 0.0279(2) 0.0930(15) Uani 1 1 d . . . . .
O3B O 0.5798(3) 0.8402(3) 0.0795(3) 0.126(2) Uani 1 1 d . U . . .
O4B O 0.0241(2) 0.8150(2) 0.29790(19) 0.0828(14) Uani 1 1 d . . . . .
O5B O 0.3597(4) 0.7154(3) -0.0541(2) 0.127(2) Uani 1 1 d . . . . .
O6B O 0.3721(2) 0.6667(2) 0.41331(18) 0.0753(12) Uani 1 1 d . . . . .
O7B O 0.0561(2) 0.6351(2) 0.04425(18) 0.0778(13) Uani 1 1 d . . . . .
O8B O 0.6187(3) 0.5262(2) 0.2825(2) 0.0963(16) Uani 1 1 d . . . . .
C1C C 0.1047(4) 0.0092(3) 0.3640(3) 0.073(2) Uani 1 1 d . . . . .
C2C C 0.0514(5) 0.0029(3) 0.3335(3) 0.080(2) Uani 1 1 d . . . . .
H2C H 0.062955 -0.014325 0.307103 0.096 Uiso 1 1 calc R U . . .
C3C C -0.0183(5) 0.0217(4) 0.3415(3) 0.089(2) Uani 1 1 d . . . . .
H3C H -0.054953 0.019527 0.319036 0.107 Uiso 1 1 calc R U . . .
C4C C -0.0357(4) 0.0433(3) 0.3811(3) 0.0733(19) Uani 1 1 d . . . . .
H4C H -0.084366 0.054920 0.387020 0.088 Uiso 1 1 calc R U . . .
C5C C 0.0186(4) 0.0488(3) 0.4141(3) 0.0645(17) Uani 1 1 d . . . . .
C6C C 0.0029(4) 0.0707(3) 0.4563(3) 0.0605(17) Uani 1 1 d . . . . .
C7C C 0.0577(4) 0.0704(3) 0.4895(2) 0.0629(17) Uani 1 1 d . . . . .
H7C H 0.048491 0.082004 0.519761 0.075 Uiso 1 1 calc R U . . .
C8C C 0.1278(4) 0.0524(3) 0.4768(3) 0.0601(16) Uani 1 1 d . . . . .
C9C C 0.0901(4) 0.0315(3) 0.4058(3) 0.0644(17) Uani 1 1 d . . . . .
C10C C 0.1870(4) 0.0563(3) 0.5100(3) 0.0711(19) Uani 1 1 d . . . . .
C11C C 0.3149(4) 0.0658(3) 0.5000(3) 0.0723(19) Uani 1 1 d . . . . .
C12C C 0.3321(4) 0.0613(3) 0.5523(3) 0.082(2) Uani 1 1 d . . . . .
H12C H 0.297131 0.056448 0.579489 0.099 Uiso 1 1 calc R U . . .
C13C C 0.4040(5) 0.0643(3) 0.5646(4) 0.089(2) Uani 1 1 d . . . . .
H13C H 0.416404 0.062426 0.600019 0.107 Uiso 1 1 calc R U . . .
C14C C 0.4543(5) 0.0697(3) 0.5263(4) 0.095(3) Uani 1 1 d . . . . .
H14C H 0.501949 0.069124 0.536346 0.114 Uiso 1 1 calc R U . . .
C15C C 0.4391(4) 0.0760(3) 0.4729(4) 0.078(2) Uani 1 1 d . . . . .
C16C C 0.4889(4) 0.0838(3) 0.4302(4) 0.080(2) Uani 1 1 d . . . . .
C17C C 0.4673(4) 0.0906(3) 0.3796(4) 0.079(2) Uani 1 1 d . . . . .
H17C H 0.500338 0.093648 0.351239 0.095 Uiso 1 1 calc R U . . .
C18C C 0.3944(4) 0.0932(3) 0.3698(4) 0.074(2) Uani 1 1 d . . . . .
C19C C 0.3679(4) 0.0750(3) 0.4592(4) 0.073(2) Uani 1 1 d . . . . .
C20C C 0.3688(5) 0.1086(3) 0.3110(3) 0.077(2) Uani 1 1 d . . . . .
C21C C 0.2510(4) 0.1375(3) 0.2613(3) 0.0710(19) Uani 1 1 d . . . . .
C22C C 0.2698(5) 0.1285(3) 0.2141(3) 0.087(2) Uani 1 1 d . . . . .
H22C H 0.318474 0.117398 0.207702 0.104 Uiso 1 1 calc R U . . .
C23C C 0.2166(6) 0.1359(4) 0.1759(3) 0.093(2) Uani 1 1 d . . . . .
H23C H 0.229848 0.130457 0.142905 0.111 Uiso 1 1 calc R U . . .
C24C C 0.1470(6) 0.1504(3) 0.1837(3) 0.088(2) Uani 1 1 d . . . . .
H24C H 0.112361 0.153326 0.157076 0.106 Uiso 1 1 calc R U . . .
C25C C 0.1252(4) 0.1611(3) 0.2300(3) 0.0681(18) Uani 1 1 d . . . . .
C26C C 0.0547(4) 0.1748(3) 0.2441(3) 0.0729(19) Uani 1 1 d . . . . .
C27C C 0.0392(4) 0.1852(3) 0.2910(3) 0.0641(17) Uani 1 1 d . . . . .
H27C H -0.008702 0.193906 0.300365 0.077 Uiso 1 1 calc R U . . .
C28C C 0.0959(4) 0.1824(3) 0.3242(2) 0.0588(16) Uani 1 1 d . . . . .
C29C C 0.1785(4) 0.1561(3) 0.2694(3) 0.0660(17) Uani 1 1 d . . . . .
C30C C 0.0801(4) 0.1981(3) 0.3740(2) 0.0595(16) Uani 1 1 d . . . . .
C31C C 0.1443(3) 0.2120(3) 0.4474(2) 0.0558(15) Uani 1 1 d . . . . .
C32C C 0.0886(4) 0.2152(3) 0.4809(3) 0.0692(18) Uani 1 1 d . . . . .
H32C H 0.041856 0.213638 0.470649 0.083 Uiso 1 1 calc R U . . .
C33C C 0.1020(5) 0.2208(3) 0.5304(3) 0.082(2) Uani 1 1 d . . . . .
H33C H 0.063511 0.223179 0.553636 0.099 Uiso 1 1 calc R U . . .
C34C C 0.1683(4) 0.2230(3) 0.5463(3) 0.082(2) Uani 1 1 d . . . . .
H34C H 0.175821 0.225798 0.580599 0.098 Uiso 1 1 calc R U . . .
C35C C 0.2245(4) 0.2212(3) 0.5128(3) 0.0665(17) Uani 1 1 d . . . . .
C36C C 0.2964(4) 0.2237(3) 0.5260(3) 0.075(2) Uani 1 1 d . . . . .
C37C C 0.3476(4) 0.2244(3) 0.4902(3) 0.0671(17) Uani 1 1 d . . . . .
H37C H 0.395176 0.225747 0.498954 0.081 Uiso 1 1 calc R U . . .
C38C C 0.3297(3) 0.2231(3) 0.4390(3) 0.0562(15) Uani 1 1 d . . . . .
C39C C 0.2136(3) 0.2171(3) 0.4618(2) 0.0568(16) Uani 1 1 d . . . . .
C40C C 0.3858(4) 0.2296(3) 0.3970(3) 0.0588(16) Uani 1 1 d . . . . .
C41C C 0.3939(4) 0.2479(3) 0.2975(3) 0.0677(18) Uani 1 1 d . . . . .
C42C C 0.4671(4) 0.2370(3) 0.2933(3) 0.082(2) Uani 1 1 d . . . . .
H42C H 0.497933 0.228274 0.324252 0.098 Uiso 1 1 calc R U . . .
C43C C 0.4955(5) 0.2390(4) 0.2426(5) 0.101(3) Uani 1 1 d . . . . .
H43C H 0.545712 0.232603 0.239388 0.121 Uiso 1 1 calc R U . . .
C44C C 0.4518(6) 0.2501(4) 0.1976(5) 0.113(3) Uani 1 1 d . . . . .
H44C H 0.472048 0.248826 0.164559 0.136 Uiso 1 1 calc R U . . .
C45C C 0.3778(5) 0.2631(3) 0.2004(3) 0.083(2) Uani 1 1 d . . . . .
C46C C 0.3288(6) 0.2753(4) 0.1561(3) 0.098(3) Uani 1 1 d . . . . .
C47C C 0.2588(5) 0.2905(3) 0.1615(3) 0.077(2) Uani 1 1 d . . . . .
H47C H 0.225935 0.300301 0.131497 0.092 Uiso 1 1 calc R U . . .
C48C C 0.2348(4) 0.2918(3) 0.2117(3) 0.0666(18) Uani 1 1 d . . . . .
C49C C 0.3489(4) 0.2639(3) 0.2494(3) 0.0664(18) Uani 1 1 d . . . . .
C50C C 0.1563(4) 0.3104(3) 0.2173(3) 0.0615(16) Uani 1 1 d . . . . .
C51C C 0.0765(3) 0.3375(3) 0.2835(3) 0.0647(16) Uani 1 1 d . U . . .
C52C C 0.0110(4) 0.3389(3) 0.2621(3) 0.0730(18) Uani 1 1 d . U . . .
H52C H 0.007524 0.331867 0.229331 0.088 Uiso 1 1 calc R U . . .
C53C C -0.0499(4) 0.3507(3) 0.2888(4) 0.091(2) Uani 1 1 d . U . . .
H53C H -0.094994 0.352171 0.273457 0.109 Uiso 1 1 calc R U . . .
C54C C -0.0475(4) 0.3605(3) 0.3369(4) 0.095(2) Uani 1 1 d . U . . .
H54C H -0.090080 0.367119 0.354938 0.114 Uiso 1 1 calc R U . . .
C55C C 0.0175(4) 0.3605(3) 0.3583(3) 0.0731(17) Uani 1 1 d . U . . .
C56C C 0.0260(4) 0.3709(3) 0.4071(3) 0.085(2) Uani 1 1 d . U . . .
C57C C 0.0911(4) 0.3756(3) 0.4227(3) 0.0784(19) Uani 1 1 d . U . . .
H57C H 0.097014 0.384297 0.454273 0.094 Uiso 1 1 calc R U . . .
C58C C 0.1490(3) 0.3673(3) 0.3917(2) 0.0600(16) Uani 1 1 d . U . . .
C59C C 0.0805(3) 0.3513(3) 0.3308(3) 0.0587(15) Uani 1 1 d . U . . .
C60C C 0.2199(4) 0.3758(3) 0.4077(3) 0.0615(17) Uani 1 1 d . . . . .
C61C C 0.3434(3) 0.3758(3) 0.3752(3) 0.0584(16) Uani 1 1 d . . . . .
C62C C 0.3795(4) 0.3677(3) 0.4234(3) 0.0673(18) Uani 1 1 d . . . . .
H62C H 0.354053 0.364137 0.455796 0.081 Uiso 1 1 calc R U . . .
C63C C 0.4527(4) 0.3648(3) 0.4239(3) 0.080(2) Uani 1 1 d . . . . .
H63C H 0.477109 0.359836 0.456803 0.096 Uiso 1 1 calc R U . . .
C64C C 0.4903(4) 0.3689(3) 0.3780(4) 0.079(2) Uani 1 1 d . . . . .
H64C H 0.540652 0.365187 0.379974 0.094 Uiso 1 1 calc R U . . .
C65C C 0.4564(3) 0.3784(3) 0.3281(3) 0.0608(17) Uani 1 1 d . . . . .
C66C C 0.4911(4) 0.3835(3) 0.2787(3) 0.0665(17) Uani 1 1 d . . . . .
C67C C 0.4523(3) 0.3964(3) 0.2317(3) 0.0638(17) Uani 1 1 d . . . . .
H67C H 0.475078 0.401029 0.197985 0.077 Uiso 1 1 calc R U . . .
C68C C 0.3773(3) 0.4026(2) 0.2340(3) 0.0550(15) Uani 1 1 d . . . . .
C69C C 0.3814(3) 0.3834(2) 0.3264(2) 0.0548(15) Uani 1 1 d . . . . .
C70C C 0.3319(3) 0.4202(3) 0.1822(3) 0.0568(15) Uani 1 1 d . . . . .
C71C C 0.2025(4) 0.4486(3) 0.1545(3) 0.0604(16) Uani 1 1 d . . . . .
C72C C 0.2033(4) 0.4444(3) 0.1045(3) 0.0677(18) Uani 1 1 d . . . . .
H72C H 0.246878 0.431680 0.090635 0.081 Uiso 1 1 calc R U . . .
C73C C 0.1389(5) 0.4590(3) 0.0735(3) 0.079(2) Uani 1 1 d . . . . .
H73C H 0.139423 0.457110 0.038171 0.095 Uiso 1 1 calc R U . . .
C74C C 0.0763(4) 0.4758(3) 0.0933(3) 0.0741(19) Uani 1 1 d . . . . .
H74C H 0.033202 0.483733 0.072461 0.089 Uiso 1 1 calc R U . . .
C75C C 0.0742(4) 0.4815(3) 0.1438(3) 0.0684(18) Uani 1 1 d . . . . .
C76C C 0.0107(4) 0.4987(3) 0.1691(3) 0.074(2) Uani 1 1 d . . . . .
C77C C 0.0151(4) 0.5037(3) 0.2186(3) 0.079(2) Uani 1 1 d . . . . .
H77C H -0.026887 0.514217 0.235443 0.094 Uiso 1 1 calc R U . . .
C78C C 0.0814(4) 0.4933(3) 0.2441(2) 0.0648(17) Uani 1 1 d D . . . .
C79C C 0.1377(4) 0.4703(3) 0.1751(3) 0.0602(16) Uani 1 1 d . . . . .
C80C C 0.0858(5) 0.5032(3) 0.2970(2) 0.0674(18) Uani 1 1 d D . . . .
N1C N 0.1777(4) -0.0117(3) 0.3560(2) 0.0806(17) Uani 1 1 d . . . . .
N2C N 0.1449(3) 0.0340(2) 0.4370(2) 0.0680(15) Uani 1 1 d . . . . .
N3C N 0.2489(3) 0.0615(2) 0.4835(2) 0.0682(14) Uani 1 1 d . . . . .
H3CA H 0.246652 0.062347 0.449883 0.082 Uiso 1 1 calc R U . . .
N4C N 0.3465(3) 0.0847(2) 0.4081(3) 0.0673(14) Uani 1 1 d . . . . .
N5C N 0.2973(3) 0.1272(2) 0.3045(2) 0.0697(15) Uani 1 1 d . . . . .
H5C H 0.277057 0.133732 0.332556 0.084 Uiso 1 1 calc R U . . .
N6C N 0.1640(3) 0.1675(2) 0.3156(2) 0.0613(13) Uani 1 1 d . . . . .
N7C N 0.1390(3) 0.2028(2) 0.39897(19) 0.0527(12) Uani 1 1 d . . . . .
H7CA H 0.179135 0.199500 0.382180 0.063 Uiso 1 1 calc R U . . .
N8C N 0.2660(3) 0.2187(2) 0.42527(19) 0.0532(12) Uani 1 1 d . . . . .
N9C N 0.3588(3) 0.2428(2) 0.3453(2) 0.0585(13) Uani 1 1 d . . . . .
H9C H 0.311985 0.248857 0.342006 0.070 Uiso 1 1 calc R U . . .
N10C N 0.2774(3) 0.2784(2) 0.2556(2) 0.0566(13) Uani 1 1 d . . . . .
N11C N 0.1416(3) 0.3234(2) 0.26224(18) 0.0531(12) Uani 1 1 d . . . . .
H11C H 0.179307 0.322912 0.281051 0.064 Uiso 1 1 calc R U . . .
N12C N 0.1458(3) 0.3536(2) 0.34800(19) 0.0533(12) Uani 1 1 d . U . . .
N13C N 0.2710(3) 0.3735(2) 0.37232(19) 0.0557(12) Uani 1 1 d . . . . .
H13D H 0.256711 0.369975 0.342469 0.067 Uiso 1 1 calc R U . . .
N14C N 0.3418(3) 0.3962(2) 0.2795(2) 0.0534(12) Uani 1 1 d . . . . .
N15C N 0.2623(3) 0.4324(2) 0.1900(2) 0.0591(13) Uani 1 1 d . . . . .
H15C H 0.252419 0.429606 0.223690 0.071 Uiso 1 1 calc R U . . .
N16C N 0.1411(3) 0.4767(2) 0.2238(2) 0.0593(13) Uani 1 1 d . . . . .
O1C O 0.2186(3) 0.0233(3) 0.3412(2) 0.1000(17) Uani 1 1 d . . . . .
O2C O 0.1946(3) -0.0651(3) 0.3629(3) 0.1137(19) Uani 1 1 d . . . . .
O3C O 0.1785(3) 0.0562(2) 0.5571(2) 0.0867(14) Uani 1 1 d . . . . .
O4C O 0.4095(3) 0.1043(2) 0.2755(2) 0.1029(17) Uani 1 1 d . . . . .
O5C O 0.0194(2) 0.20433(19) 0.38913(16) 0.0650(11) Uani 1 1 d . . . . .
O6C O 0.4491(2) 0.22356(19) 0.40916(19) 0.0738(12) Uani 1 1 d . . . . .
O7C O 0.1125(3) 0.3135(2) 0.18280(18) 0.0796(13) Uani 1 1 d . . . . .
O8C O 0.2278(3) 0.3863(2) 0.44916(19) 0.0837(14) Uani 1 1 d . . . . .
O9C O 0.3583(2) 0.4231(2) 0.13833(18) 0.0763(13) Uani 1 1 d . . . . .
O10C O 0.0269(3) 0.5124(2) 0.3185(2) 0.0945(15) Uani 1 1 d . . . . .
O11C O 0.1445(3) 0.5024(2) 0.31613(19) 0.0757(13) Uani 1 1 d . . . . .
C1D C -0.0834(4) 0.1211(3) 0.4970(3) 0.087(2) Uani 1 1 d D . . . .
C2D C -0.1572(4) 0.1577(4) 0.4787(4) 0.123(3) Uani 1 1 d D . . . .
C3D C -0.1540(5) 0.2107(4) 0.4209(4) 0.121(3) Uani 1 1 d . . . . .
C4D C -0.1758(9) 0.1853(6) 0.5218(5) 0.205(7) Uani 1 1 d . . . . .
C5D C 0.6082(4) 0.0960(4) 0.4021(5) 0.115(3) Uani 1 1 d . . . . .
C6D C 0.6695(6) 0.1121(5) 0.4217(5) 0.134(4) Uani 1 1 d . . . . .
C7D C 0.7299(5) 0.1142(5) 0.3806(5) 0.140(4) Uani 1 1 d . . . . .
C8D C 0.6460(5) 0.1776(5) 0.4250(5) 0.133(4) Uani 1 1 d . . . . .
C9D C -0.0702(4) 0.1854(4) 0.2230(3) 0.092(2) Uani 1 1 d . . . . .
C10D C -0.1162(5) 0.1793(4) 0.1789(3) 0.106(3) Uani 1 1 d . . . . .
C11D C -0.0940(6) 0.1188(4) 0.1754(4) 0.130(4) Uani 1 1 d . . . . .
C12D C -0.1959(6) 0.1900(6) 0.1959(4) 0.148(4) Uani 1 1 d . . . . .
C13D C 0.3792(5) 0.2312(4) 0.5885(4) 0.114(3) Uiso 1 1 d . . . . .
C14D C 0.3793(7) 0.2235(6) 0.6523(5) 0.155(4) Uiso 1 1 d . . . . .
C15D C 0.3700(7) 0.1604(7) 0.6869(6) 0.171(5) Uiso 1 1 d . . . . .
C16D C 0.3251(7) 0.2719(6) 0.6597(5) 0.164(4) Uiso 1 1 d . . . . .
C17D C 0.3051(10) 0.2733(8) 0.0670(8) 0.217(3) Uiso 1 1 d . . . . .
C18D C 0.3511(9) 0.2446(8) 0.0339(7) 0.217(3) Uiso 1 1 d D . . . .
C19D C 0.3952(9) 0.2899(8) -0.0034(7) 0.217(3) Uiso 1 1 d D . . . .
C20D C 0.3035(9) 0.2193(8) 0.0073(7) 0.217(3) Uiso 1 1 d D . . . .
C21D C -0.0261(6) 0.3815(5) 0.4887(5) 0.139(4) Uiso 1 1 d . . . . .
C22D C -0.1010(8) 0.3764(7) 0.5196(6) 0.179(5) Uiso 1 1 d . . . . .
C23D C -0.1083(10) 0.3103(9) 0.5335(8) 0.225(7) Uiso 1 1 d . . . . .
C24D C -0.1542(8) 0.4225(7) 0.4802(6) 0.182(5) Uiso 1 1 d . . . . .
C25D C 0.6026(4) 0.3776(4) 0.2345(4) 0.101(3) Uani 1 1 d . . . . .
C26D C 0.6810(5) 0.3804(6) 0.2495(4) 0.145(4) Uani 1 1 d . . . . .
C27D C 0.7087(6) 0.3190(7) 0.2952(5) 0.188(6) Uani 1 1 d . . . . .
C28D C 0.7228(6) 0.3912(7) 0.1983(5) 0.176(5) Uani 1 1 d . . . . .
C29D C -0.1157(4) 0.5303(4) 0.1593(4) 0.110(3) Uani 1 1 d . . . . .
C30D C -0.1716(5) 0.5486(6) 0.1125(5) 0.142(4) Uani 1 1 d . . . . .
C31D C -0.2419(5) 0.5678(7) 0.1353(5) 0.163(5) Uani 1 1 d . . . . .
C32D C -0.1551(6) 0.6030(7) 0.0616(5) 0.163(5) Uani 1 1 d . . . . .
O1D O -0.0664(3) 0.0894(2) 0.46081(18) 0.0746(12) Uani 1 1 d . . . . .
O2D O 0.5561(3) 0.0851(2) 0.4453(3) 0.0979(17) Uani 1 1 d . . . . .
O3D O 0.0032(3) 0.1767(2) 0.20744(19) 0.0878(15) Uani 1 1 d . . . . .
O4D O 0.3047(3) 0.2257(3) 0.5761(2) 0.0976(16) Uani 1 1 d . . . . .
O5D O 0.3594(4) 0.2709(3) 0.1100(3) 0.136(2) Uani 1 1 d . . . . .
O6D O -0.0353(3) 0.3750(3) 0.4341(3) 0.1156(19) Uani 1 1 d . . . . .
O7D O 0.5627(2) 0.3762(2) 0.2825(2) 0.0823(14) Uani 1 1 d . . . . .
O8D O -0.0499(3) 0.5102(2) 0.1375(2) 0.1005(16) Uani 1 1 d . . . . .
O2W O 0.0433(5) 0.5349(5) 0.4097(4) 0.201(4) Uiso 1 1 d . . . . .
O1W O 0.3028(5) 0.5081(4) 0.4747(4) 0.190(3) Uiso 1 1 d . . . . .

loop_
_atom_site_aniso_label
_atom_site_aniso_U_11
_atom_site_aniso_U_22
_atom_site_aniso_U_33
_atom_site_aniso_U_23
_atom_site_aniso_U_13
_atom_site_aniso_U_12
K1 0.0923(11) 0.0566(10) 0.0699(9) -0.0208(8) 0.0011(8) -0.0094(8)
K2 0.1557(18) 0.1008(15) 0.0935(13) -0.0509(11) 0.0383(12) -0.0361(13)
C1A 0.113(8) 0.045(5) 0.139(9) -0.040(5) 0.058(7) -0.029(5)
C2A 0.123(9) 0.060(6) 0.167(11) -0.052(7) 0.057(8) -0.039(5)
C3A 0.119(8) 0.077(7) 0.181(11) -0.064(7) 0.077(9) -0.048(6)
C4A 0.132(8) 0.069(6) 0.179(10) -0.072(6) 0.054(8) -0.035(5)
C5A 0.088(6) 0.056(5) 0.156(9) -0.060(6) 0.039(7) -0.022(4)
C6A 0.094(7) 0.056(5) 0.145(9) -0.057(5) 0.021(7) -0.018(4)
C7A 0.097(7) 0.067(5) 0.126(7) -0.057(5) 0.022(6) -0.018(4)
C8A 0.078(5) 0.052(5) 0.116(7) -0.040(5) 0.037(5) -0.020(4)
C9A 0.105(7) 0.044(5) 0.138(8) -0.042(5) 0.050(7) -0.026(4)
C10A 0.113(7) 0.037(4) 0.081(5) -0.020(4) 0.020(5) -0.011(4)
C11A 0.102(6) 0.046(4) 0.068(5) -0.012(4) 0.008(4) -0.003(4)
C12A 0.081(5) 0.065(5) 0.072(5) -0.020(4) 0.016(4) -0.006(4)
C13A 0.101(7) 0.076(6) 0.077(5) -0.020(4) 0.017(5) -0.010(5)
C14A 0.083(5) 0.059(5) 0.080(5) -0.014(4) 0.006(4) 0.003(4)
C15A 0.126(7) 0.043(4) 0.056(4) -0.003(3) -0.009(5) 0.011(4)
C16A 0.091(6) 0.038(4) 0.084(6) 0.000(4) -0.010(5) -0.003(4)
C17A 0.129(7) 0.039(4) 0.063(5) 0.002(3) 0.000(5) 0.012(4)
C18A 0.098(6) 0.033(4) 0.063(5) 0.006(3) 0.013(4) 0.002(4)
C19A 0.088(5) 0.045(4) 0.063(4) -0.002(4) 0.006(4) 0.002(4)
C20A 0.132(8) 0.045(5) 0.068(5) -0.001(4) 0.018(6) -0.010(5)
C21A 0.116(7) 0.034(4) 0.086(6) -0.011(4) 0.056(6) -0.013(4)
C22A 0.137(8) 0.045(5) 0.093(6) -0.015(4) 0.045(5) -0.014(4)
C23A 0.179(12) 0.065(7) 0.129(9) -0.027(7) 0.093(9) -0.028(7)
C24A 0.131(9) 0.060(6) 0.155(10) -0.029(7) 0.089(8) -0.020(6)
C25A 0.100(7) 0.048(5) 0.129(8) -0.032(5) 0.059(7) -0.028(4)
C26A 0.095(7) 0.067(6) 0.182(11) -0.066(7) 0.080(8) -0.034(5)
C27A 0.070(5) 0.071(5) 0.172(9) -0.074(6) 0.040(5) -0.031(4)
C28A 0.089(6) 0.039(4) 0.115(7) -0.038(4) 0.028(5) -0.019(4)
C29A 0.101(6) 0.033(4) 0.101(6) -0.020(4) 0.049(6) -0.021(4)
C30A 0.070(5) 0.041(4) 0.099(6) -0.036(4) 0.019(4) -0.016(3)
C31A 0.065(4) 0.031(4) 0.073(4) -0.023(3) 0.002(3) -0.004(3)
C32A 0.070(4) 0.047(4) 0.084(5) -0.035(4) 0.002(4) -0.007(3)
C33A 0.080(5) 0.058(5) 0.068(4) -0.030(4) 0.001(4) -0.006(4)
C34A 0.087(5) 0.058(4) 0.063(4) -0.031(3) 0.022(4) -0.015(4)
C35A 0.062(4) 0.042(4) 0.064(4) -0.023(3) 0.007(3) -0.008(3)
C36A 0.069(4) 0.055(4) 0.062(4) -0.026(3) 0.017(4) -0.005(3)
C37A 0.065(4) 0.046(4) 0.070(4) -0.020(3) 0.005(3) -0.008(3)
C38A 0.066(4) 0.032(4) 0.056(4) -0.009(3) -0.003(3) -0.009(3)
C39A 0.069(4) 0.029(3) 0.052(4) -0.012(3) 0.005(3) -0.003(3)
C40A 0.082(5) 0.036(4) 0.054(4) -0.009(3) -0.002(4) 0.002(3)
C41A 0.093(5) 0.040(4) 0.046(4) -0.006(3) -0.003(4) -0.013(3)
C42A 0.116(6) 0.043(4) 0.056(4) -0.008(3) -0.009(4) -0.009(4)
C43A 0.147(8) 0.065(5) 0.059(5) -0.019(4) -0.017(5) -0.001(5)
C44A 0.178(10) 0.071(6) 0.044(4) -0.020(4) 0.001(6) -0.026(6)
C45A 0.116(6) 0.065(5) 0.052(4) -0.023(4) 0.021(4) -0.027(4)
C46A 0.147(8) 0.068(5) 0.056(5) -0.023(4) 0.032(5) -0.033(5)
C47A 0.098(6) 0.056(5) 0.080(5) -0.030(4) 0.038(5) -0.023(4)
C48A 0.082(5) 0.045(4) 0.066(4) -0.017(3) 0.017(4) -0.019(3)
C49A 0.099(5) 0.041(4) 0.044(4) -0.009(3) 0.008(4) -0.017(4)
C50A 0.083(5) 0.032(4) 0.089(5) -0.030(4) 0.029(4) -0.013(3)
C51A 0.056(4) 0.040(4) 0.089(5) -0.027(4) 0.014(4) -0.008(3)
C52A 0.074(5) 0.058(5) 0.097(6) -0.040(4) 0.008(4) -0.015(4)
C53A 0.060(4) 0.073(5) 0.130(7) -0.053(5) 0.006(5) -0.014(4)
C54A 0.073(5) 0.071(5) 0.096(5) -0.043(4) -0.020(4) -0.001(4)
C55A 0.069(4) 0.048(4) 0.074(4) -0.028(3) -0.002(4) -0.005(3)
C56A 0.089(5) 0.046(4) 0.069(4) -0.029(3) -0.013(4) -0.005(3)
C57A 0.077(5) 0.041(4) 0.065(4) -0.023(3) 0.001(3) -0.003(3)
C58A 0.060(4) 0.036(3) 0.054(4) -0.020(3) 0.004(3) -0.005(3)
C59A 0.060(4) 0.039(4) 0.069(4) -0.025(3) -0.006(3) -0.005(3)
C60A 0.073(4) 0.030(3) 0.058(4) -0.016(3) 0.011(3) 0.000(3)
C61A 0.054(4) 0.033(3) 0.057(4) -0.008(3) -0.001(3) -0.003(3)
C62A 0.069(5) 0.046(4) 0.077(4) -0.020(3) 0.008(4) -0.013(3)
C63A 0.059(4) 0.052(4) 0.099(6) -0.014(4) 0.001(4) -0.005(3)
C64A 0.068(5) 0.052(4) 0.071(5) -0.013(4) -0.008(4) -0.008(3)
C65A 0.069(4) 0.037(4) 0.063(4) -0.010(3) -0.006(3) -0.008(3)
C66A 0.088(5) 0.047(4) 0.057(4) -0.010(3) -0.017(4) -0.016(4)
C67A 0.075(5) 0.044(4) 0.058(4) -0.013(3) -0.005(3) -0.010(3)
C68A 0.078(4) 0.039(4) 0.044(3) -0.013(3) -0.006(3) -0.015(3)
C69A 0.068(4) 0.033(3) 0.055(4) -0.006(3) -0.006(3) -0.009(3)
C70A 0.078(5) 0.038(4) 0.054(4) -0.015(3) 0.000(4) -0.010(3)
C71A 0.062(4) 0.046(4) 0.057(4) -0.019(3) 0.001(3) -0.007(3)
C72A 0.071(5) 0.072(5) 0.065(4) -0.030(4) 0.004(4) -0.001(4)
C73A 0.083(6) 0.079(6) 0.093(6) -0.030(5) 0.024(5) -0.013(4)
C74A 0.067(4) 0.082(6) 0.089(6) -0.033(5) 0.005(4) -0.007(4)
C75A 0.072(5) 0.053(4) 0.079(5) -0.025(4) -0.006(4) 0.004(3)
C76A 0.071(5) 0.059(5) 0.091(6) -0.027(4) -0.013(4) 0.001(4)
C77A 0.081(5) 0.053(4) 0.066(4) -0.017(3) -0.017(4) 0.000(4)
C78A 0.083(5) 0.038(4) 0.058(4) -0.018(3) -0.009(4) -0.004(3)
C79A 0.066(4) 0.039(4) 0.064(4) -0.024(3) 0.002(3) 0.001(3)
C80A 0.102(6) 0.036(4) 0.056(4) -0.017(3) 0.000(4) 0.002(4)
N1A 0.133(7) 0.068(5) 0.125(7) -0.035(5) 0.070(6) -0.023(5)
N2A 0.107(5) 0.040(4) 0.119(5) -0.028(3) 0.044(4) -0.016(3)
N3A 0.080(4) 0.058(4) 0.073(4) -0.022(3) 0.024(3) -0.008(3)
N4A 0.114(5) 0.050(4) 0.049(3) -0.007(3) 0.018(3) 0.005(3)
N5A 0.112(5) 0.045(4) 0.072(4) -0.013(3) 0.030(4) -0.011(3)
N6A 0.102(5) 0.038(3) 0.099(5) -0.031(3) 0.046(4) -0.024(3)
N7A 0.067(4) 0.045(3) 0.076(3) -0.028(3) 0.017(3) -0.017(3)
N8A 0.070(3) 0.028(3) 0.050(3) -0.007(2) 0.007(2) -0.007(2)
N9A 0.080(4) 0.040(3) 0.044(3) -0.013(2) -0.004(3) -0.007(3)
N10A 0.085(4) 0.034(3) 0.054(3) -0.010(2) 0.012(3) -0.011(3)
N11A 0.060(3) 0.048(3) 0.064(3) -0.025(3) 0.010(3) -0.009(2)
N12A 0.065(3) 0.031(3) 0.057(3) -0.017(2) 0.003(3) -0.006(2)
N13A 0.060(3) 0.041(3) 0.055(3) -0.015(2) 0.006(2) -0.010(2)
N14A 0.061(3) 0.041(3) 0.048(3) -0.011(2) -0.003(2) -0.006(2)
N15A 0.067(3) 0.047(3) 0.044(3) -0.014(2) 0.003(2) -0.009(2)
N16A 0.079(3) 0.030(3) 0.060(3) -0.018(2) -0.004(3) 0.001(2)
O1A 0.168(6) 0.091(5) 0.133(5) -0.031(4) 0.067(5) -0.002(5)
O2A 0.149(5) 0.083(4) 0.147(5) -0.055(4) 0.078(4) -0.044(4)
O3A 0.103(4) 0.088(4) 0.094(4) -0.052(3) 0.034(3) -0.020(3)
O4A 0.151(5) 0.071(4) 0.060(3) -0.014(3) 0.017(3) -0.009(3)
O5A 0.075(3) 0.070(3) 0.130(4) -0.061(3) 0.010(3) -0.016(3)
O6A 0.080(3) 0.052(3) 0.064(3) -0.010(2) -0.017(2) -0.001(2)
O7A 0.074(3) 0.062(3) 0.100(3) -0.036(3) 0.031(3) -0.019(2)
O8A 0.071(3) 0.069(3) 0.067(3) -0.032(2) 0.021(2) -0.015(2)
O9A 0.092(3) 0.067(3) 0.052(2) -0.030(2) 0.006(2) -0.008(2)
O10A 0.122(4) 0.068(3) 0.060(3) -0.027(2) -0.010(3) 0.000(3)
O11A 0.098(4) 0.048(3) 0.058(3) -0.018(2) 0.009(3) -0.009(3)
C5B 0.108(6) 0.069(5) 0.079(5) -0.019(4) -0.002(4) -0.011(4)
C6B 0.160(10) 0.144(10) 0.102(7) -0.063(7) 0.007(6) -0.039(7)
C7B 0.193(11) 0.158(10) 0.143(9) -0.093(8) -0.009(8) -0.062(9)
C8B 0.225(13) 0.245(15) 0.088(7) -0.022(8) -0.002(8) -0.156(12)
C9B 0.100(7) 0.124(7) 0.219(12) -0.084(7) 0.032(6) -0.024(6)
C10B 0.137(8) 0.165(9) 0.150(8) -0.085(6) 0.032(6) -0.037(7)
C11B 0.181(11) 0.193(14) 0.212(13) -0.109(11) -0.022(9) 0.000(9)
C12B 0.238(14) 0.143(9) 0.152(10) -0.079(8) 0.009(9) 0.018(9)
C13B 0.105(4) 0.208(7) 0.157(5) -0.099(5) 0.024(3) -0.043(4)
C14B 0.105(4) 0.208(7) 0.157(5) -0.099(5) 0.024(3) -0.043(4)
C15B 0.105(4) 0.208(7) 0.157(5) -0.099(5) 0.024(3) -0.043(4)
C16B 0.105(4) 0.208(7) 0.157(5) -0.099(5) 0.024(3) -0.043(4)
C21B 0.111(6) 0.113(7) 0.061(4) -0.048(5) -0.012(4) 0.003(5)
C22B 0.134(7) 0.106(7) 0.075(5) -0.051(5) -0.014(5) -0.015(6)
C23B 0.176(10) 0.136(10) 0.122(8) -0.074(7) -0.044(7) 0.016(8)
C24B 0.146(8) 0.187(11) 0.091(6) -0.074(7) -0.020(6) 0.007(8)
C25B 0.116(6) 0.090(6) 0.060(4) -0.034(4) -0.024(4) -0.016(5)
C26B 0.115(6) 0.105(7) 0.086(6) -0.030(5) -0.033(5) -0.025(6)
C27B 0.109(7) 0.094(7) 0.129(7) -0.024(6) -0.050(6) 0.004(5)
C28B 0.146(8) 0.152(9) 0.078(6) -0.039(6) -0.032(5) -0.047(7)
C29B 0.081(6) 0.138(8) 0.120(7) -0.062(6) -0.040(5) 0.001(5)
C30B 0.092(7) 0.140(10) 0.156(9) -0.069(8) -0.004(6) -0.002(6)
C31B 0.148(11) 0.168(14) 0.264(17) -0.086(13) 0.015(11) -0.059(10)
C32B 0.092(7) 0.197(12) 0.158(9) -0.088(9) -0.019(6) 0.018(7)
O1B 0.104(4) 0.103(5) 0.160(6) -0.084(4) 0.022(4) -0.017(3)
O2B 0.128(5) 0.063(3) 0.077(3) -0.022(3) -0.016(3) -0.002(3)
O3B 0.089(4) 0.113(5) 0.205(7) -0.090(5) 0.064(4) -0.039(4)
O4B 0.072(3) 0.101(4) 0.084(3) -0.046(3) 0.020(3) -0.015(3)
O5B 0.160(6) 0.159(6) 0.076(3) -0.065(4) 0.041(4) -0.027(4)
O6B 0.089(3) 0.074(3) 0.065(3) -0.034(2) -0.017(3) -0.002(2)
O7B 0.093(3) 0.061(3) 0.071(3) -0.014(2) -0.023(3) -0.015(2)
O8B 0.076(4) 0.104(4) 0.109(4) -0.047(3) -0.019(3) 0.000(3)
C1C 0.099(6) 0.056(5) 0.060(4) -0.016(4) 0.033(4) -0.026(4)
C2C 0.127(7) 0.067(5) 0.060(4) -0.029(4) 0.012(5) -0.043(5)
C3C 0.098(6) 0.097(6) 0.073(5) -0.027(5) 0.011(4) -0.036(5)
C4C 0.098(5) 0.062(5) 0.054(4) -0.012(4) 0.015(4) -0.031(4)
C5C 0.097(5) 0.047(4) 0.049(4) -0.013(3) 0.012(4) -0.031(4)
C6C 0.076(5) 0.036(4) 0.058(4) -0.006(3) 0.025(4) -0.018(3)
C7C 0.098(5) 0.044(4) 0.044(3) -0.007(3) 0.010(4) -0.033(4)
C8C 0.078(5) 0.047(4) 0.048(4) -0.009(3) 0.013(3) -0.022(3)
C9C 0.090(5) 0.040(4) 0.059(4) -0.012(3) 0.021(4) -0.025(4)
C10C 0.090(5) 0.048(4) 0.058(4) -0.005(3) 0.004(4) -0.010(4)
C11C 0.087(5) 0.042(4) 0.071(5) -0.005(3) -0.014(4) -0.008(4)
C12C 0.099(6) 0.050(5) 0.075(5) -0.001(4) 0.001(4) -0.013(4)
C13C 0.097(6) 0.059(5) 0.089(6) -0.009(4) -0.039(5) -0.002(4)
C14C 0.088(6) 0.049(5) 0.120(8) -0.010(5) -0.013(6) 0.002(4)
C15C 0.083(6) 0.036(4) 0.093(6) -0.003(4) -0.030(5) -0.001(4)
C16C 0.066(5) 0.036(4) 0.117(7) -0.013(4) -0.001(5) -0.002(3)
C17C 0.082(6) 0.037(4) 0.107(6) -0.021(4) 0.002(5) -0.003(3)
C18C 0.065(5) 0.033(4) 0.119(7) -0.025(4) 0.013(5) -0.006(3)
C19C 0.075(5) 0.029(4) 0.095(6) -0.005(4) -0.001(5) -0.004(3)
C20C 0.100(6) 0.043(4) 0.089(6) -0.026(4) 0.014(5) -0.018(4)
C21C 0.099(6) 0.049(4) 0.072(5) -0.027(4) 0.013(4) -0.026(4)
C22C 0.116(6) 0.052(5) 0.088(6) -0.027(4) 0.023(5) -0.013(4)
C23C 0.150(9) 0.076(6) 0.065(5) -0.035(4) 0.013(6) -0.036(6)
C24C 0.129(8) 0.066(5) 0.073(5) -0.031(4) -0.002(5) -0.014(5)
C25C 0.094(5) 0.051(4) 0.061(4) -0.021(3) 0.007(4) -0.018(4)
C26C 0.108(6) 0.048(4) 0.063(4) -0.016(3) -0.011(4) -0.024(4)
C27C 0.079(4) 0.052(4) 0.058(4) -0.014(3) -0.005(4) -0.025(3)
C28C 0.077(5) 0.038(4) 0.056(4) -0.010(3) 0.002(3) -0.017(3)
C29C 0.088(5) 0.035(4) 0.072(5) -0.017(3) 0.007(4) -0.017(3)
C30C 0.070(5) 0.042(4) 0.054(4) -0.005(3) 0.005(4) -0.013(3)
C31C 0.069(4) 0.038(4) 0.051(4) -0.008(3) -0.005(3) -0.010(3)
C32C 0.074(4) 0.065(5) 0.064(4) -0.021(4) 0.004(4) -0.011(3)
C33C 0.102(6) 0.090(6) 0.055(4) -0.033(4) 0.009(4) -0.010(4)
C34C 0.086(5) 0.094(6) 0.061(4) -0.029(4) -0.012(4) -0.006(4)
C35C 0.076(5) 0.060(5) 0.063(4) -0.026(3) -0.008(4) -0.002(3)
C36C 0.093(6) 0.064(5) 0.064(5) -0.026(4) -0.030(4) 0.003(4)
C37C 0.074(4) 0.055(4) 0.072(4) -0.028(4) -0.015(4) 0.000(3)
C38C 0.061(4) 0.034(4) 0.067(4) -0.015(3) -0.011(3) -0.003(3)
C39C 0.071(4) 0.042(4) 0.051(4) -0.013(3) -0.005(3) -0.006(3)
C40C 0.067(5) 0.027(3) 0.076(5) -0.013(3) -0.004(4) -0.007(3)
C41C 0.069(5) 0.041(4) 0.084(5) -0.017(4) 0.018(4) -0.009(3)
C42C 0.069(5) 0.038(4) 0.114(6) -0.006(4) 0.024(4) -0.010(3)
C43C 0.085(6) 0.060(5) 0.135(8) -0.022(6) 0.053(6) -0.002(4)
C44C 0.123(8) 0.070(6) 0.114(8) -0.017(6) 0.057(7) 0.007(5)
C45C 0.108(6) 0.044(4) 0.078(5) -0.013(4) 0.030(5) 0.003(4)
C46C 0.154(9) 0.065(5) 0.065(5) -0.025(4) 0.038(6) 0.001(5)
C47C 0.121(7) 0.052(5) 0.055(4) -0.022(4) 0.005(4) -0.011(4)
C48C 0.109(6) 0.040(4) 0.054(4) -0.021(3) 0.008(4) -0.017(4)
C49C 0.078(5) 0.041(4) 0.071(5) -0.016(3) 0.015(4) -0.005(3)
C50C 0.075(5) 0.038(4) 0.062(4) -0.008(3) -0.003(4) -0.016(3)
C51C 0.064(4) 0.042(4) 0.073(4) -0.007(3) -0.005(3) -0.010(3)
C52C 0.067(4) 0.049(4) 0.089(5) -0.009(4) -0.017(3) -0.016(3)
C53C 0.051(4) 0.056(5) 0.143(7) -0.015(5) -0.014(4) -0.011(3)
C54C 0.071(4) 0.065(5) 0.140(7) -0.032(5) 0.011(4) -0.016(4)
C55C 0.063(4) 0.049(4) 0.096(5) -0.019(4) 0.015(3) -0.010(3)
C56C 0.088(5) 0.073(5) 0.099(5) -0.041(4) 0.044(4) -0.014(4)
C57C 0.095(5) 0.061(5) 0.078(5) -0.026(4) 0.026(4) -0.021(4)
C58C 0.078(4) 0.044(4) 0.050(3) -0.013(3) 0.014(3) -0.006(3)
C59C 0.066(4) 0.036(4) 0.062(4) -0.007(3) 0.007(3) -0.007(3)
C60C 0.080(5) 0.043(4) 0.056(4) -0.017(3) 0.006(4) -0.004(3)
C61C 0.068(4) 0.039(4) 0.066(4) -0.019(3) -0.006(3) -0.005(3)
C62C 0.091(5) 0.054(4) 0.060(4) -0.026(3) -0.004(4) -0.013(4)
C63C 0.086(6) 0.072(5) 0.085(5) -0.033(4) -0.011(5) -0.012(4)
C64C 0.069(5) 0.050(5) 0.108(6) -0.022(4) -0.026(5) -0.004(3)
C65C 0.057(4) 0.033(4) 0.080(5) -0.011(3) -0.003(4) -0.007(3)
C66C 0.061(4) 0.047(4) 0.081(5) -0.014(4) -0.004(4) -0.007(3)
C67C 0.066(4) 0.038(4) 0.079(5) -0.017(3) 0.011(4) -0.006(3)
C68C 0.067(4) 0.032(4) 0.061(4) -0.012(3) 0.008(3) -0.010(3)
C69C 0.074(4) 0.029(3) 0.054(4) -0.010(3) -0.002(3) -0.007(3)
C70C 0.064(4) 0.039(4) 0.060(4) -0.014(3) 0.011(3) -0.006(3)
C71C 0.082(5) 0.033(4) 0.060(4) -0.012(3) 0.005(4) -0.012(3)
C72C 0.085(5) 0.046(4) 0.067(4) -0.019(3) -0.007(4) -0.004(3)
C73C 0.109(6) 0.061(5) 0.066(4) -0.022(4) -0.005(5) -0.018(4)
C74C 0.079(5) 0.058(5) 0.074(5) -0.013(4) -0.016(4) -0.013(4)
C75C 0.080(5) 0.047(4) 0.070(5) -0.012(3) 0.008(4) -0.016(3)
C76C 0.070(5) 0.043(4) 0.088(5) -0.003(4) -0.015(4) -0.011(3)
C77C 0.101(6) 0.042(4) 0.084(5) -0.018(4) 0.020(5) -0.013(4)
C78C 0.072(5) 0.033(4) 0.079(5) -0.013(3) 0.002(4) -0.008(3)
C79C 0.076(5) 0.034(4) 0.061(4) -0.007(3) -0.001(4) -0.015(3)
C80C 0.086(5) 0.038(4) 0.070(5) -0.016(3) 0.017(4) -0.007(4)
N1C 0.114(6) 0.062(5) 0.075(4) -0.032(4) 0.027(4) -0.031(4)
N2C 0.091(4) 0.050(3) 0.055(3) -0.011(3) 0.018(3) -0.021(3)
N3C 0.072(4) 0.056(4) 0.060(3) -0.005(3) 0.002(3) -0.012(3)
N4C 0.069(4) 0.046(3) 0.077(4) -0.016(3) -0.003(3) -0.004(3)
N5C 0.071(4) 0.052(4) 0.083(4) -0.025(3) 0.015(3) -0.012(3)
N6C 0.079(4) 0.042(3) 0.060(3) -0.015(3) 0.004(3) -0.017(3)
N7C 0.060(3) 0.043(3) 0.052(3) -0.012(2) 0.002(2) -0.015(2)
N8C 0.065(3) 0.037(3) 0.053(3) -0.014(2) -0.007(3) -0.002(2)
N9C 0.057(3) 0.045(3) 0.069(4) -0.018(3) -0.001(3) -0.010(2)
N10C 0.078(4) 0.034(3) 0.057(3) -0.015(2) 0.007(3) -0.013(2)
N11C 0.062(3) 0.051(3) 0.043(3) -0.014(2) -0.006(2) -0.010(2)
N12C 0.061(3) 0.035(3) 0.051(3) -0.004(2) 0.001(2) -0.005(2)
N13C 0.070(4) 0.049(3) 0.047(3) -0.021(2) 0.001(3) -0.007(3)
N14C 0.066(3) 0.033(3) 0.060(3) -0.018(2) 0.001(3) -0.009(2)
N15C 0.069(4) 0.052(3) 0.051(3) -0.018(3) 0.001(3) -0.003(3)
N16C 0.079(4) 0.037(3) 0.054(3) -0.012(2) 0.008(3) -0.008(3)
O1C 0.104(4) 0.087(4) 0.108(4) -0.034(3) 0.032(3) -0.033(3)
O2C 0.129(5) 0.087(5) 0.146(5) -0.069(4) 0.019(4) -0.018(4)
O3C 0.106(4) 0.085(4) 0.061(3) -0.015(3) 0.002(3) -0.030(3)
O4C 0.102(4) 0.094(4) 0.121(4) -0.052(4) 0.046(4) -0.022(3)
O5C 0.066(3) 0.062(3) 0.062(3) -0.016(2) 0.002(2) -0.020(2)
O6C 0.058(3) 0.053(3) 0.102(3) -0.024(2) -0.017(2) -0.002(2)
O7C 0.107(4) 0.070(3) 0.062(3) -0.022(2) -0.023(3) -0.023(3)
O8C 0.109(4) 0.094(4) 0.060(3) -0.046(3) 0.005(3) -0.010(3)
O9C 0.086(3) 0.079(3) 0.055(3) -0.020(2) 0.020(2) -0.010(2)
O10C 0.102(4) 0.073(4) 0.103(4) -0.031(3) 0.037(3) -0.014(3)
O11C 0.101(4) 0.055(3) 0.070(3) -0.026(2) 0.014(3) -0.012(3)
C1D 0.101(6) 0.069(5) 0.084(5) -0.034(4) 0.013(4) 0.003(4)
C2D 0.126(8) 0.115(8) 0.105(7) -0.031(6) 0.019(6) 0.006(6)
C3D 0.094(6) 0.097(7) 0.105(6) 0.019(5) 0.009(5) 0.002(5)
C4D 0.274(16) 0.163(12) 0.127(9) -0.056(8) 0.034(10) 0.093(11)
C5D 0.055(5) 0.119(8) 0.176(9) -0.064(7) 0.027(6) -0.021(5)
C6D 0.110(8) 0.126(9) 0.199(11) -0.094(8) 0.036(7) -0.034(6)
C7D 0.108(7) 0.147(10) 0.186(10) -0.090(8) 0.048(7) -0.027(6)
C8D 0.119(7) 0.118(8) 0.195(10) -0.092(8) 0.035(7) -0.038(6)
C9D 0.084(6) 0.116(7) 0.074(5) -0.031(5) -0.016(4) -0.027(5)
C10D 0.145(8) 0.098(7) 0.076(5) -0.029(5) -0.037(5) -0.029(6)
C11D 0.204(10) 0.084(7) 0.111(7) -0.036(6) -0.047(7) -0.049(7)
C12D 0.105(8) 0.223(13) 0.099(7) -0.037(8) -0.013(6) -0.050(8)
C25D 0.067(5) 0.114(7) 0.098(6) -0.021(5) 0.019(4) -0.011(4)
C26D 0.072(6) 0.177(11) 0.108(7) 0.013(7) 0.009(5) 0.001(6)
C27D 0.122(8) 0.230(15) 0.130(9) -0.011(10) 0.030(7) 0.028(9)
C28D 0.094(7) 0.247(15) 0.158(10) -0.050(10) 0.027(7) -0.038(8)
C29D 0.057(5) 0.125(8) 0.132(7) -0.037(6) 0.002(5) -0.007(5)
C30D 0.083(7) 0.159(10) 0.146(9) -0.030(8) 0.005(7) 0.002(6)
C31D 0.091(7) 0.225(14) 0.152(10) -0.064(9) 0.009(7) -0.001(7)
C32D 0.126(8) 0.196(13) 0.106(8) -0.014(8) -0.002(7) 0.014(8)
O1D 0.086(3) 0.059(3) 0.073(3) -0.018(2) 0.017(2) -0.019(2)
O2D 0.076(4) 0.055(3) 0.153(5) -0.034(3) -0.017(4) -0.004(3)
O3D 0.123(4) 0.077(4) 0.070(3) -0.031(3) -0.021(3) -0.025(3)
O4D 0.096(4) 0.123(5) 0.091(4) -0.063(3) -0.021(3) -0.007(3)
O5D 0.173(6) 0.108(5) 0.108(4) -0.046(4) 0.038(4) 0.030(4)
O6D 0.099(4) 0.123(5) 0.142(5) -0.067(4) 0.052(4) -0.037(3)
O7D 0.062(3) 0.072(3) 0.097(4) -0.016(3) -0.002(3) -0.010(2)
O8D 0.076(4) 0.085(4) 0.125(4) -0.025(3) -0.003(3) -0.015(3)

loop_
_atom_type_symbol
_atom_type_description
_atom_type_scat_dispersion_real
_atom_type_scat_dispersion_imag
_atom_type_scat_source
C C 0.0181 0.0091 'International Tables Vol C Tables 4.2.6.8 and 6.1.1.4'
H H 0.0000 0.0000 'International Tables Vol C Tables 4.2.6.8 and 6.1.1.4'
K K 0.3868 1.0657 'International Tables Vol C Tables 4.2.6.8 and 6.1.1.4'
N N 0.0311 0.0180 'International Tables Vol C Tables 4.2.6.8 and 6.1.1.4'
O O 0.0492 0.0322 'International Tables Vol C Tables 4.2.6.8 and 6.1.1.4'

loop_
_geom_angle_atom_site_label_1
_geom_angle_atom_site_label_2
_geom_angle_atom_site_label_3
_geom_angle
_geom_angle_site_symmetry_1
_geom_angle_site_symmetry_3
_geom_angle_publ_flag
C69A K1 C61A 23.58(14) . . ?
C69A K1 C78C 61.61(14) . . ?
C80A K1 C61A 109.15(15) . . ?
C80A K1 C69A 125.19(15) . . ?
C80A K1 C69C 66.50(15) . . ?
C80A K1 C78C 147.06(14) . . ?
N14A K1 C61A 42.00(14) . . ?
N14A K1 C69A 22.57(13) . . ?
N14A K1 C80A 118.52(15) . . ?
N14A K1 N16A 89.13(14) . . ?
N14A K1 C69C 142.52(15) . . ?
N14A K1 C78C 79.21(14) . . ?
N14A K1 C80C 91.99(15) . . ?
N16A K1 C61A 110.39(14) . . ?
N16A K1 C69A 108.32(14) . . ?
N16A K1 C80A 44.65(13) . . ?
N16A K1 C69C 69.13(14) . . ?
N16A K1 C78C 167.15(14) . . ?
N16A K1 C80C 163.45(14) . . ?
O11A K1 C61A 99.90(15) . . ?
O11A K1 C69A 120.26(15) . . ?
O11A K1 C80A 16.97(13) . . ?
O11A K1 N14A 121.26(14) . . ?
O11A K1 N16A 60.73(15) . . ?
O11A K1 C69C 75.06(15) . . ?
O11A K1 C78C 130.37(16) . . ?
O11A K1 C80C 105.09(16) . . ?
O11A K1 N14C 97.82(15) . . ?
O11A K1 N16C 148.37(16) . . ?
O11A K1 O11C 87.90(18) . . ?
C69C K1 C61A 174.57(15) . . ?
C69C K1 C69A 161.80(15) . . ?
C69C K1 C78C 117.62(15) . . ?
C78C K1 C61A 64.00(14) . . ?
C80C K1 C61A 61.37(15) . . ?
C80C K1 C69A 70.19(15) . . ?
C80C K1 C80A 121.90(14) . . ?
C80C K1 C69C 117.58(15) . . ?
C80C K1 C78C 25.31(6) . . ?
N14C K1 C61A 162.28(15) . . ?
N14C K1 C69A 140.10(15) . . ?
N14C K1 C80A 88.11(15) . . ?
N14C K1 N14A 126.18(15) . . ?
N14C K1 N16A 78.79(13) . . ?
N14C K1 C69C 22.83(13) . . ?
N14C K1 C78C 103.69(14) . . ?
N14C K1 C80C 113.35(15) . . ?
N16C K1 C61A 76.43(14) . . ?
N16C K1 C69A 66.04(14) . . ?
N16C K1 C80A 162.42(15) . . ?
N16C K1 N14A 77.11(14) . . ?
N16C K1 N16A 150.36(15) . . ?
N16C K1 C69C 106.74(15) . . ?
N16C K1 C78C 20.68(13) . . ?
N16C K1 C80C 45.18(14) . . ?
N16C K1 N14C 88.27(14) . . ?
O11C K1 C61A 67.29(14) . . ?
O11C K1 C69A 81.82(16) . . ?
O11C K1 C80A 104.54(16) . . ?
O11C K1 N14A 104.38(16) . . ?
O11C K1 N16A 148.18(17) . . ?
O11C K1 C69C 110.07(16) . . ?
O11C K1 C78C 42.53(14) . . ?
O11C K1 C80C 17.58(14) . . ?
O11C K1 N14C 113.21(15) . . ?
O11C K1 N16C 61.45(16) . . ?
C60A K2 K1 61.93(11) . . ?
C60A K2 C60C 127.94(16) . . ?
O8A K2 K1 78.78(9) . . ?
O8A K2 C60A 20.37(11) . . ?
O8A K2 C60C 140.24(15) . . ?
O11A K2 K1 38.66(11) . . ?
O11A K2 C60A 64.29(14) . . ?
O11A K2 O8A 84.53(13) . . ?
O11A K2 C60C 80.43(15) . . ?
O11A K2 O8C 88.49(14) . . ?
O11A K2 O2W 149.5(2) . . ?
O11A K2 O1W 75.0(2) . . ?
C60C K2 K1 66.55(11) . . ?
O8C K2 K1 84.63(10) . . ?
O8C K2 C60A 146.46(14) . . ?
O8C K2 O8A 160.86(14) . . ?
O8C K2 C60C 20.62(12) . . ?
O11C K2 K1 38.98(11) . . ?
O11C K2 C60A 74.22(15) . . ?
O11C K2 O8A 79.77(13) . . ?
O11C K2 O11A 77.61(16) . . ?
O11C K2 C60C 61.16(15) . . ?
O11C K2 O8C 81.33(14) . . ?
O11C K2 O2W 75.1(2) . . ?
O11C K2 O1W 148.5(2) . . ?
O2W K2 K1 112.7(2) . . ?
O2W K2 C60A 95.2(2) . . ?
O2W K2 O8A 77.6(2) . . ?
O2W K2 C60C 97.8(3) . . ?
O2W K2 O8C 100.4(2) . . ?
O2W K2 O1W 134.7(3) . . ?
O1W K2 K1 112.6(2) . . ?
O1W K2 C60A 106.9(2) . . ?
O1W K2 O8A 112.6(2) . . ?
O1W K2 C60C 98.7(2) . . ?
O1W K2 O8C 82.6(2) . . ?
C2A C1A C9A 121.0(12) . . ?
C2A C1A N1A 116.4(10) . . ?
C9A C1A N1A 122.5(9) . . ?
C1A C2A H2A 120.6 . . ?
C1A C2A C3A 118.7(11) . . ?
C3A C2A H2A 120.6 . . ?
C2A C3A H3A 119.6 . . ?
C4A C3A C2A 120.7(11) . . ?
C4A C3A H3A 119.6 . . ?
C3A C4A H4A 118.7 . . ?
C3A C4A C5A 122.6(12) . . ?
C5A C4A H4A 118.7 . . ?
C4A C5A C6A 124.3(11) . . ?
C4A C5A C9A 116.9(10) . . ?
C9A C5A C6A 118.7(8) . . ?
C7A C6A C5A 118.7(10) . . ?
C7A C6A O1B 126.7(9) . . ?
O1B C6A C5A 114.6(9) . . ?
C6A C7A H7A 120.8 . . ?
C6A C7A C8A 118.5(9) . . ?
C8A C7A H7A 120.8 . . ?
C7A C8A C10A 118.0(8) . . ?
N2A C8A C7A 126.9(7) . . ?
N2A C8A C10A 115.0(8) . . ?
C1A C9A C5A 119.9(10) . . ?
N2A C9A C1A 117.9(11) . . ?
N2A C9A C5A 122.1(8) . . ?
N3A C10A C8A 114.5(7) . . ?
O3A C10A C8A 122.3(8) . . ?
O3A C10A N3A 123.2(8) . . ?
C12A C11A C19A 118.8(8) . . ?
N3A C11A C12A 124.0(7) . . ?
N3A C11A C19A 117.1(7) . . ?
C11A C12A H12A 120.1 . . ?
C13A C12A C11A 119.9(8) . . ?
C13A C12A H12A 120.1 . . ?
C12A C13A H13A 117.7 . . ?
C14A C13A C12A 124.7(8) . . ?
C14A C13A H13A 117.7 . . ?
C13A C14A H14A 120.9 . . ?
C13A C14A C15A 118.1(8) . . ?
C15A C14A H14A 120.9 . . ?
C16A C15A C14A 124.6(9) . . ?
C16A C15A C19A 115.9(8) . . ?
C19A C15A C14A 119.5(7) . . ?
C17A C16A C15A 121.7(9) . . ?
O2B C16A C15A 114.4(8) . . ?
O2B C16A C17A 123.8(8) . . ?
C16A C17A H17A 122.3 . . ?
C16A C17A C18A 115.4(8) . . ?
C18A C17A H17A 122.3 . . ?
C17A C18A C20A 114.9(8) . . ?
N4A C18A C17A 126.4(7) . . ?
N4A C18A C20A 118.8(8) . . ?
C11A C19A C15A 119.1(7) . . ?
N4A C19A C11A 118.2(8) . . ?
N4A C19A C15A 122.7(7) . . ?
N5A C20A C18A 111.2(8) . . ?
O4A C20A C18A 123.8(10) . . ?
O4A C20A N5A 124.9(8) . . ?
C29A C21A C22A 120.4(8) . . ?
N5A C21A C22A 123.7(10) . . ?
N5A C21A C29A 115.8(7) . . ?
C21A C22A H22A 121.0 . . ?
C23A C22A C21A 117.9(10) . . ?
C23A C22A H22A 121.0 . . ?
C22A C23A H23A 118.6 . . ?
C24A C23A C22A 122.7(10) . . ?
C24A C23A H23A 118.6 . . ?
C23A C24A H24A 120.8 . . ?
C23A C24A C25A 118.4(10) . . ?
C25A C24A H24A 120.8 . . ?
C26A C25A C24A 122.5(10) . . ?
C29A C25A C24A 120.5(11) . . ?
C29A C25A C26A 117.0(9) . . ?
C27A C26A C25A 120.4(8) . . ?
C27A C26A O3B 125.3(12) . . ?
O3B C26A C25A 114.3(10) . . ?
C26A C27A H27A 120.2 . . ?
C26A C27A C28A 119.5(9) . . ?
C28A C27A H27A 120.2 . . ?
C27A C28A C30A 122.5(9) . . ?
N6A C28A C27A 122.4(8) . . ?
N6A C28A C30A 115.2(7) . . ?
C25A C29A C21A 119.8(9) . . ?
C25A C29A N6A 123.4(10) . . ?
N6A C29A C21A 116.7(7) . . ?
N7A C30A C28A 112.4(7) . . ?
O5A C30A C28A 122.0(7) . . ?
O5A C30A N7A 125.6(7) . . ?
C32A C31A C39A 118.7(6) . . ?
N7A C31A C32A 125.7(6) . . ?
N7A C31A C39A 115.6(6) . . ?
C31A C32A H32A 119.9 . . ?
C33A C32A C31A 120.2(6) . . ?
C33A C32A H32A 119.9 . . ?
C32A C33A H33A 119.3 . . ?
C34A C33A C32A 121.5(6) . . ?
C34A C33A H33A 119.3 . . ?
C33A C34A H34A 119.6 . . ?
C33A C34A C35A 120.7(6) . . ?
C35A C34A H34A 119.6 . . ?
C36A C35A C34A 124.8(6) . . ?
C39A C35A C34A 118.4(6) . . ?
C39A C35A C36A 116.7(6) . . ?
C37A C36A C35A 120.5(6) . . ?
O4B C36A C35A 115.7(6) . . ?
O4B C36A C37A 123.9(6) . . ?
C36A C37A H37A 121.2 . . ?
C36A C37A C38A 117.6(6) . . ?
C38A C37A H37A 121.2 . . ?
C37A C38A C40A 118.5(6) . . ?
N8A C38A C37A 125.0(6) . . ?
N8A C38A C40A 116.5(6) . . ?
C35A C39A C31A 120.2(6) . . ?
N8A C39A C31A 117.0(5) . . ?
N8A C39A C35A 122.9(6) . . ?
N9A C40A C38A 113.4(6) . . ?
O6A C40A C38A 121.3(6) . . ?
O6A C40A N9A 125.3(6) . . ?
C42A C41A C49A 120.3(6) . . ?
C42A C41A N9A 124.3(7) . . ?
N9A C41A C49A 115.3(6) . . ?
C41A C42A H42A 120.8 . . ?
C41A C42A C43A 118.4(8) . . ?
C43A C42A H42A 120.8 . . ?
C42A C43A H43A 118.5 . . ?
C44A C43A C42A 123.0(8) . . ?
C44A C43A H43A 118.5 . . ?
C43A C44A H44A 120.2 . . ?
C43A C44A C45A 119.5(8) . . ?
C45A C44A H44A 120.2 . . ?
C44A C45A C46A 123.8(8) . . ?
C44A C45A C49A 119.9(8) . . ?
C46A C45A C49A 116.3(8) . . ?
C47A C46A C45A 120.3(7) . . ?
O5B C46A C45A 114.7(9) . . ?
O5B C46A C47A 125.1(9) . . ?
C46A C47A H47A 120.7 . . ?
C46A C47A C48A 118.5(7) . . ?
C48A C47A H47A 120.7 . . ?
C47A C48A C50A 120.1(7) . . ?
N10A C48A C47A 124.4(7) . . ?
N10A C48A C50A 115.5(6) . . ?
C41A C49A C45A 118.8(7) . . ?
N10A C49A C41A 117.9(6) . . ?
N10A C49A C45A 123.3(7) . . ?
N11A C50A C48A 112.6(6) . . ?
O7A C50A C48A 121.6(6) . . ?
O7A C50A N11A 125.8(7) . . ?
C52A C51A C59A 119.4(7) . . ?
N11A C51A C52A 124.5(6) . . ?
N11A C51A C59A 116.1(6) . . ?
C51A C52A H52A 120.3 . . ?
C51A C52A C53A 119.5(7) . . ?
C53A C52A H52A 120.3 . . ?
C52A C53A H53A 118.2 . . ?
C54A C53A C52A 123.5(7) . . ?
C54A C53A H53A 118.2 . . ?
C53A C54A H54A 120.8 . . ?
C53A C54A C55A 118.4(7) . . ?
C55A C54A H54A 120.8 . . ?
C56A C55A C54A 123.3(6) . . ?
C59A C55A C54A 118.8(6) . . ?
C59A C55A C56A 117.8(6) . . ?
C57A C56A C55A 119.6(6) . . ?
O6B C56A C55A 116.0(6) . . ?
O6B C56A C57A 124.4(6) . . ?
C56A C57A H57A 121.2 . . ?
C56A C57A C58A 117.6(6) . . ?
C58A C57A H57A 121.2 . . ?
C57A C58A C60A 118.3(5) . . ?
N12A C58A C57A 124.4(6) . . ?
N12A C58A C60A 117.3(5) . . ?
C55A C59A C51A 120.3(6) . . ?
N12A C59A C51A 117.7(6) . . ?
N12A C59A C55A 122.0(6) . . ?
C58A C60A K2 97.9(3) . . ?
N13A C60A K2 114.0(3) . . ?
N13A C60A C58A 112.0(5) . . ?
O8A C60A K2 58.7(3) . . ?
O8A C60A C58A 122.4(6) . . ?
O8A C60A N13A 125.6(6) . . ?
C62A C61A K1 132.8(4) . . ?
C62A C61A C69A 119.7(6) . . ?
C62A C61A N13A 125.0(6) . . ?
C69A C61A K1 75.7(3) . . ?
N13A C61A K1 65.2(3) . . ?
N13A C61A C69A 115.0(5) . . ?
C61A C62A H62A 120.3 . . ?
C61A C62A C63A 119.5(6) . . ?
C63A C62A H62A 120.3 . . ?
C62A C63A H63A 119.0 . . ?
C64A C63A C62A 121.9(6) . . ?
C64A C63A H63A 119.0 . . ?
C63A C64A H64A 120.1 . . ?
C63A C64A C65A 119.7(6) . . ?
C65A C64A H64A 120.1 . . ?
C64A C65A C66A 125.1(6) . . ?
C69A C65A C64A 118.8(6) . . ?
C69A C65A C66A 116.0(6) . . ?
C67A C66A C65A 120.5(6) . . ?
C67A C66A O7B 125.9(6) . . ?
O7B C66A C65A 113.5(6) . . ?
C66A C67A H67A 120.9 . . ?
C66A C67A C68A 118.3(6) . . ?
C68A C67A H67A 120.9 . . ?
C67A C68A C70A 118.3(6) . . ?
N14A C68A C67A 124.7(6) . . ?
N14A C68A C70A 117.0(5) . . ?
C61A C69A K1 80.7(3) . . ?
C65A C69A K1 135.5(4) . . ?
C65A C69A C61A 120.0(6) . . ?
N14A C69A K1 55.8(3) . . ?
N14A C69A C61A 117.2(5) . . ?
N14A C69A C65A 122.8(6) . . ?
N15A C70A C68A 113.5(5) . . ?
O9A C70A C68A 122.1(6) . . ?
O9A C70A N15A 124.4(6) . . ?
C72A C71A C79A 120.9(6) . . ?
C72A C71A N15A 124.3(6) . . ?
N15A C71A C79A 114.8(5) . . ?
C71A C72A H72A 120.6 . . ?
C71A C72A C73A 118.8(7) . . ?
C73A C72A H72A 120.6 . . ?
C72A C73A H73A 119.4 . . ?
C74A C73A C72A 121.2(7) . . ?
C74A C73A H73A 119.4 . . ?
C73A C74A H74A 119.5 . . ?
C73A C74A C75A 121.0(7) . . ?
C75A C74A H74A 119.5 . . ?
C74A C75A C76A 123.9(7) . . ?
C74A C75A C79A 119.9(7) . . ?
C79A C75A C76A 116.2(6) . . ?
C77A C76A C75A 119.9(7) . . ?
C77A C76A O8B 125.1(7) . . ?
O8B C76A C75A 115.1(7) . . ?
C76A C77A H77A 119.8 . . ?
C76A C77A C78A 120.4(6) . . ?
C78A C77A H77A 119.8 . . ?
C77A C78A C80A 120.1(6) . . ?
N16A C78A C77A 122.3(5) . . ?
N16A C78A C80A 117.6(6) . . ?
C75A C79A C71A 117.8(6) . . ?
N16A C79A C71A 118.4(6) . . ?
N16A C79A C75A 123.8(6) . . ?
C78A C80A K1 86.8(4) . . ?
O10A C80A K1 156.1(5) . . ?
O10A C80A C78A 115.9(7) . . ?
O11A C80A K1 34.9(3) . . ?
O11A C80A C78A 120.7(6) . . ?
O11A C80A O10A 123.4(5) . . ?
O1A N1A C1A 118.4(9) . . ?
O2A N1A C1A 118.9(9) . . ?
O2A N1A O1A 122.4(11) . . ?
C8A N2A C9A 114.7(8) . . ?
C10A N3A C11A 131.2(6) . . ?
C10A N3A H3AA 114.4 . . ?
C11A N3A H3AA 114.4 . . ?
C18A N4A C19A 117.8(7) . . ?
C20A N5A C21A 130.2(7) . . ?
C20A N5A H5A 114.9 . . ?
C21A N5A H5A 114.9 . . ?
C28A N6A C29A 117.0(7) . . ?
C30A N7A C31A 129.8(6) . . ?
C30A N7A H7AA 115.1 . . ?
C31A N7A H7AA 115.1 . . ?
C38A N8A C39A 117.2(5) . . ?
C40A N9A C41A 129.3(6) . . ?
C40A N9A H9A 115.4 . . ?
C41A N9A H9A 115.4 . . ?
C48A N10A C49A 117.2(6) . . ?
C50A N11A C51A 130.8(6) . . ?
C50A N11A H11A 114.6 . . ?
C51A N11A H11A 114.6 . . ?
C58A N12A C59A 118.4(5) . . ?
C60A N13A C61A 130.7(5) . . ?
C60A N13A H13B 114.6 . . ?
C61A N13A H13B 114.6 . . ?
C68A N14A K1 115.4(4) . . ?
C68A N14A C69A 117.6(5) . . ?
C69A N14A K1 101.6(3) . . ?
C70A N15A C71A 130.4(5) . . ?
C70A N15A H15A 114.8 . . ?
C71A N15A H15A 114.8 . . ?
C78A N16A K1 108.7(4) . . ?
C78A N16A C79A 117.4(5) . . ?
C79A N16A K1 130.4(4) . . ?
C60A O8A K2 101.0(3) . . ?
K1 O11A K2 96.86(19) . . ?
C80A O11A K1 128.1(4) . . ?
C80A O11A K2 134.2(4) . . ?
O1B C1B C2B 115.8(8) . . ?
C1B C2B C3B 110.5(9) . . ?
C1B C2B C4B 110.6(9) . . ?
C3B C2B C4B 110.2(9) . . ?
O2B C5B C6B 105.5(7) . . ?
C5B C6B C8B 109.1(9) . . ?
C7B C6B C5B 107.9(9) . . ?
C7B C6B C8B 108.9(9) . . ?
O3B C9B C10B 110.2(10) . . ?
C9B C10B C11B 108.7(11) . . ?
C9B C10B C12B 111.6(9) . . ?
C12B C10B C11B 105.8(10) . . ?
C14B C13B O4B 106.2(8) . . ?
C13B C14B C15B 106.6(9) . . ?
C13B C14B C16B 115.3(10) . . ?
C15B C14B C16B 111.9(10) . . ?
O5B C17B C18B 106.3(14) . . ?
C17B C18B C19B 99.3(15) . . ?
C17B C18B C20B 115.3(17) . . ?
C19B C18B C20B 111.69(11) . . ?
O6B C21B C22B 105.2(6) . . ?
C21B C22B C24B 106.5(7) . . ?
C23B C22B C21B 110.3(7) . . ?
C23B C22B C24B 109.8(8) . . ?
O7B C25B C26B 107.4(6) . . ?
C25B C26B C28B 104.7(7) . . ?
C27B C26B C25B 111.2(7) . . ?
C27B C26B C28B 110.6(7) . . ?
O8B C29B C30B 105.4(8) . . ?
C31B C30B C29B 111.1(9) . . ?
C31B C30B C32B 110.1(11) . . ?
C32B C30B C29B 111.6(9) . . ?
C6A O1B C1B 117.1(7) . . ?
C16A O2B C5B 116.8(7) . . ?
C9B O3B C26A 119.4(10) . . ?
C36A O4B C13B 116.8(6) . . ?
C46A O5B C17B 119.0(10) . . ?
C56A O6B C21B 115.8(5) . . ?
C66A O7B C25B 114.5(5) . . ?
C76A O8B C29B 116.6(6) . . ?
C2C C1C C9C 122.3(7) . . ?
C2C C1C N1C 119.2(7) . . ?
C9C C1C N1C 118.4(7) . . ?
C1C C2C H2C 120.2 . . ?
C3C C2C C1C 119.6(7) . . ?
C3C C2C H2C 120.2 . . ?
C2C C3C H3C 119.6 . . ?
C4C C3C C2C 120.7(8) . . ?
C4C C3C H3C 119.6 . . ?
C3C C4C H4C 119.7 . . ?
C3C C4C C5C 120.6(7) . . ?
C5C C4C H4C 119.7 . . ?
C6C C5C C4C 122.5(7) . . ?
C9C C5C C4C 119.8(6) . . ?
C9C C5C C6C 117.7(7) . . ?
C7C C6C C5C 119.4(6) . . ?
O1D C6C C5C 115.3(7) . . ?
O1D C6C C7C 125.3(6) . . ?
C6C C7C H7C 121.2 . . ?
C6C C7C C8C 117.6(6) . . ?
C8C C7C H7C 121.2 . . ?
C7C C8C C10C 117.5(6) . . ?
N2C C8C C7C 124.9(6) . . ?
N2C C8C C10C 117.5(6) . . ?
C5C C9C C1C 116.9(7) . . ?
N2C C9C C1C 120.2(7) . . ?
N2C C9C C5C 122.9(6) . . ?
N3C C10C C8C 113.4(6) . . ?
O3C C10C C8C 122.1(7) . . ?
O3C C10C N3C 124.4(7) . . ?
C12C C11C C19C 119.6(7) . . ?
N3C C11C C12C 124.4(7) . . ?
N3C C11C C19C 115.9(7) . . ?
C11C C12C H12C 120.7 . . ?
C11C C12C C13C 118.7(8) . . ?
C13C C12C H12C 120.7 . . ?
C12C C13C H13C 119.7 . . ?
C14C C13C C12C 120.6(8) . . ?
C14C C13C H13C 119.7 . . ?
C13C C14C H14C 118.6 . . ?
C13C C14C C15C 122.7(8) . . ?
C15C C14C H14C 118.6 . . ?
C14C C15C C16C 125.5(8) . . ?
C14C C15C C19C 117.7(8) . . ?
C19C C15C C16C 116.8(8) . . ?
C17C C16C C15C 119.9(8) . . ?
C17C C16C O2D 125.6(8) . . ?
O2D C16C C15C 114.5(8) . . ?
C16C C17C H17C 121.0 . . ?
C16C C17C C18C 118.1(8) . . ?
C18C C17C H17C 121.0 . . ?
C17C C18C C20C 117.9(7) . . ?
N4C C18C C17C 124.3(8) . . ?
N4C C18C C20C 117.7(7) . . ?
C15C C19C C11C 120.6(8) . . ?
N4C C19C C11C 116.8(7) . . ?
N4C C19C C15C 122.5(7) . . ?
N5C C20C C18C 111.1(7) . . ?
O4C C20C C18C 122.3(8) . . ?
O4C C20C N5C 126.6(8) . . ?
C22C C21C C29C 120.0(8) . . ?
C22C C21C N5C 125.1(8) . . ?
N5C C21C C29C 114.8(6) . . ?
C21C C22C H22C 120.6 . . ?
C21C C22C C23C 118.9(8) . . ?
C23C C22C H22C 120.6 . . ?
C22C C23C H23C 118.7 . . ?
C24C C23C C22C 122.7(8) . . ?
C24C C23C H23C 118.7 . . ?
C23C C24C H24C 119.6 . . ?
C23C C24C C25C 120.8(8) . . ?
C25C C24C H24C 119.6 . . ?
C24C C25C C26C 126.7(8) . . ?
C24C C25C C29C 118.3(7) . . ?
C26C C25C C29C 114.9(6) . . ?
C27C C26C C25C 121.8(7) . . ?
C27C C26C O3D 123.3(7) . . ?
O3D C26C C25C 114.9(6) . . ?
C26C C27C H27C 121.1 . . ?
C26C C27C C28C 117.7(7) . . ?
C28C C27C H27C 121.1 . . ?
C27C C28C C30C 118.6(6) . . ?
N6C C28C C27C 124.9(6) . . ?
N6C C28C C30C 116.5(6) . . ?
C21C C29C C25C 119.2(7) . . ?
N6C C29C C21C 117.0(7) . . ?
N6C C29C C25C 123.8(7) . . ?
N7C C30C C28C 113.8(6) . . ?
O5C C30C C28C 120.7(6) . . ?
O5C C30C N7C 125.5(6) . . ?
C32C C31C C39C 120.1(6) . . ?
C32C C31C N7C 124.4(6) . . ?
N7C C31C C39C 115.5(5) . . ?
C31C C32C H32C 120.6 . . ?
C31C C32C C33C 118.8(7) . . ?
C33C C32C H32C 120.6 . . ?
C32C C33C H33C 119.0 . . ?
C34C C33C C32C 122.0(7) . . ?
C34C C33C H33C 119.0 . . ?
C33C C34C H34C 119.9 . . ?
C33C C34C C35C 120.2(7) . . ?
C35C C34C H34C 119.9 . . ?
C34C C35C C36C 124.1(7) . . ?
C34C C35C C39C 120.1(6) . . ?
C39C C35C C36C 115.8(6) . . ?
C37C C36C C35C 120.7(6) . . ?
C37C C36C O4D 125.7(7) . . ?
O4D C36C C35C 113.7(7) . . ?
C36C C37C H37C 120.7 . . ?
C36C C37C C38C 118.6(6) . . ?
C38C C37C H37C 120.7 . . ?
C37C C38C C40C 118.3(6) . . ?
N8C C38C C37C 123.9(6) . . ?
N8C C38C C40C 117.7(6) . . ?
C35C C39C C31C 118.6(6) . . ?
N8C C39C C31C 118.2(5) . . ?
N8C C39C C35C 123.1(6) . . ?
N9C C40C C38C 113.0(6) . . ?
O6C C40C C38C 122.0(6) . . ?
O6C C40C N9C 125.0(6) . . ?
C42C C41C C49C 119.1(7) . . ?
N9C C41C C42C 125.5(7) . . ?
N9C C41C C49C 115.3(6) . . ?
C41C C42C H42C 120.4 . . ?
C41C C42C C43C 119.3(8) . . ?
C43C C42C H42C 120.4 . . ?
C42C C43C H43C 119.3 . . ?
C44C C43C C42C 121.4(8) . . ?
C44C C43C H43C 119.3 . . ?
C43C C44C H44C 119.9 . . ?
C43C C44C C45C 120.2(9) . . ?
C45C C44C H44C 119.9 . . ?
C44C C45C C46C 124.1(9) . . ?
C49C C45C C44C 119.2(9) . . ?
C49C C45C C46C 116.7(7) . . ?
C47C C46C C45C 120.0(7) . . ?
C47C C46C O5D 125.5(10) . . ?
O5D C46C C45C 114.5(9) . . ?
C46C C47C H47C 120.4 . . ?
C46C C47C C48C 119.3(8) . . ?
C48C C47C H47C 120.4 . . ?
C47C C48C C50C 119.2(7) . . ?
N10C C48C C47C 123.9(7) . . ?
N10C C48C C50C 116.9(6) . . ?
C45C C49C C41C 120.6(7) . . ?
N10C C49C C41C 115.8(6) . . ?
N10C C49C C45C 123.6(7) . . ?
N11C C50C C48C 113.4(6) . . ?
O7C C50C C48C 120.8(6) . . ?
O7C C50C N11C 125.8(6) . . ?
C52C C51C C59C 119.6(7) . . ?
C52C C51C N11C 124.9(7) . . ?
N11C C51C C59C 115.5(6) . . ?
C51C C52C H52C 120.4 . . ?
C51C C52C C53C 119.2(7) . . ?
C53C C52C H52C 120.4 . . ?
C52C C53C H53C 118.7 . . ?
C54C C53C C52C 122.6(7) . . ?
C54C C53C H53C 118.7 . . ?
C53C C54C H54C 120.5 . . ?
C55C C54C C53C 118.9(8) . . ?
C55C C54C H54C 120.5 . . ?
C54C C55C C56C 123.6(7) . . ?
C54C C55C C59C 120.1(8) . . ?
C59C C55C C56C 116.3(7) . . ?
C57C C56C C55C 120.0(6) . . ?
C57C C56C O6D 126.0(8) . . ?
O6D C56C C55C 114.0(8) . . ?
C56C C57C H57C 120.7 . . ?
C56C C57C C58C 118.6(7) . . ?
C58C C57C H57C 120.7 . . ?
C57C C58C C60C 118.0(6) . . ?
N12C C58C C57C 124.6(7) . . ?
N12C C58C C60C 117.5(5) . . ?
C55C C59C C51C 119.4(6) . . ?
N12C C59C C51C 117.4(6) . . ?
N12C C59C C55C 123.2(6) . . ?
C58C C60C K2 104.6(4) . . ?
N13C C60C K2 107.1(4) . . ?
N13C C60C C58C 114.2(6) . . ?
O8C C60C K2 57.6(3) . . ?
O8C C60C C58C 121.3(6) . . ?
O8C C60C N13C 124.4(6) . . ?
C62C C61C C69C 119.8(6) . . ?
C62C C61C N13C 123.6(6) . . ?
N13C C61C C69C 116.6(5) . . ?
C61C C62C H62C 120.1 . . ?
C63C C62C C61C 119.8(7) . . ?
C63C C62C H62C 120.1 . . ?
C62C C63C H63C 119.5 . . ?
C64C C63C C62C 121.0(7) . . ?
C64C C63C H63C 119.5 . . ?
C63C C64C H64C 119.2 . . ?
C63C C64C C65C 121.6(7) . . ?
C65C C64C H64C 119.2 . . ?
C64C C65C C66C 125.2(6) . . ?
C64C C65C C69C 118.0(7) . . ?
C66C C65C C69C 116.8(6) . . ?
C67C C66C C65C 120.1(6) . . ?
O7D C66C C65C 115.0(6) . . ?
O7D C66C C67C 124.9(7) . . ?
C66C C67C H67C 120.7 . . ?
C66C C67C C68C 118.6(6) . . ?
C68C C67C H67C 120.7 . . ?
C67C C68C C70C 120.4(6) . . ?
N14C C68C C67C 124.1(6) . . ?
N14C C68C C70C 115.4(5) . . ?
C61C C69C K1 85.1(3) . . ?
C65C C69C K1 128.1(4) . . ?
C65C C69C C61C 119.8(6) . . ?
N14C C69C K1 55.7(3) . . ?
N14C C69C C61C 116.6(6) . . ?
N14C C69C C65C 123.6(6) . . ?
N15C C70C C68C 112.7(5) . . ?
O9C C70C C68C 121.7(6) . . ?
O9C C70C N15C 125.6(6) . . ?
C72C C71C C79C 121.2(6) . . ?
C72C C71C N15C 124.3(6) . . ?
N15C C71C C79C 114.4(6) . . ?
C71C C72C H72C 120.4 . . ?
C71C C72C C73C 119.3(7) . . ?
C73C C72C H72C 120.4 . . ?
C72C C73C H73C 119.5 . . ?
C74C C73C C72C 121.0(7) . . ?
C74C C73C H73C 119.5 . . ?
C73C C74C H74C 119.6 . . ?
C73C C74C C75C 120.9(7) . . ?
C75C C74C H74C 119.6 . . ?
C74C C75C C76C 125.8(7) . . ?
C74C C75C C79C 120.3(7) . . ?
C79C C75C C76C 113.9(6) . . ?
C77C C76C C75C 120.7(7) . . ?
C77C C76C O8D 126.6(8) . . ?
O8D C76C C75C 112.7(7) . . ?
C76C C77C H77C 120.3 . . ?
C76C C77C C78C 119.4(7) . . ?
C78C C77C H77C 120.3 . . ?
C77C C78C K1 159.2(4) . . ?
C77C C78C C80C 118.7(7) . . ?
C80C C78C K1 71.1(4) . . ?
N16C C78C K1 50.4(3) . . ?
N16C C78C C77C 123.1(6) . . ?
N16C C78C C80C 118.3(6) . . ?
C75C C79C C71C 117.0(6) . . ?
N16C C79C C71C 118.4(6) . . ?
N16C C79C C75C 124.5(6) . . ?
C78C C80C K1 83.6(4) . . ?
O10C C80C K1 157.9(5) . . ?
O10C C80C C78C 116.0(7) . . ?
O11C C80C K1 37.3(3) . . ?
O11C C80C C78C 119.6(7) . . ?
O11C C80C O10C 124.5(6) . . ?
O1C N1C C1C 119.7(7) . . ?
O1C N1C O2C 122.6(7) . . ?
O2C N1C C1C 117.6(7) . . ?
C8C N2C C9C 117.2(6) . . ?
C10C N3C C11C 131.2(6) . . ?
C10C N3C H3CA 114.4 . . ?
C11C N3C H3CA 114.4 . . ?
C18C N4C C19C 118.0(6) . . ?
C20C N5C C21C 130.6(6) . . ?
C20C N5C H5C 114.7 . . ?
C21C N5C H5C 114.7 . . ?
C28C N6C C29C 116.7(6) . . ?
C30C N7C C31C 128.8(5) . . ?
C30C N7C H7CA 115.6 . . ?
C31C N7C H7CA 115.6 . . ?
C38C N8C C39C 117.8(5) . . ?
C40C N9C C41C 129.6(6) . . ?
C40C N9C H9C 115.2 . . ?
C41C N9C H9C 115.2 . . ?
C48C N10C C49C 116.4(6) . . ?
C50C N11C C51C 130.3(5) . . ?
C50C N11C H11C 114.8 . . ?
C51C N11C H11C 114.8 . . ?
C58C N12C C59C 117.1(5) . . ?
C60C N13C C61C 130.3(5) . . ?
C60C N13C H13D 114.9 . . ?
C61C N13C H13D 114.9 . . ?
C68C N14C K1 108.7(3) . . ?
C68C N14C C69C 116.7(5) . . ?
C69C N14C K1 101.5(3) . . ?
C70C N15C C71C 131.8(5) . . ?
C70C N15C H15C 114.1 . . ?
C71C N15C H15C 114.1 . . ?
C78C N16C K1 108.9(4) . . ?
C78C N16C C79C 118.5(5) . . ?
C79C N16C K1 126.5(4) . . ?
C60C O8C K2 101.7(4) . . ?
K1 O11C K2 97.6(2) . . ?
C80C O11C K1 125.2(4) . . ?
C80C O11C K2 135.3(4) . . ?
O1D C1D C2D 106.2(6) . . ?
C1D C2D C3D 109.2(7) . . ?
C1D C2D C4D 104.3(8) . . ?
C4D C2D C3D 108.3(9) . . ?
O2D C5D C6D 107.6(9) . . ?
C5D C6D C7D 108.2(9) . . ?
C5D C6D C8D 109.1(8) . . ?
C7D C6D C8D 110.9(8) . . ?
O3D C9D C10D 106.5(7) . . ?
C9D C10D C12D 105.9(7) . . ?
C11D C10D C9D 111.3(7) . . ?
C11D C10D C12D 113.2(9) . . ?
O4D C13D C14D 104.8(7) . . ?
C15D C14D C13D 107.5(10) . . ?
C15D C14D C16D 115.0(11) . . ?
C16D C14D C13D 110.8(10) . . ?
C18D C17D O5D 101.6(13) . . ?
C17D C18D C19D 108.8(15) . . ?
C17D C18D C20D 107.4(15) . . ?
C20D C18D C19D 118.0(15) . . ?
O6D C21D C22D 108.5(9) . . ?
C23D C22D C21D 102.2(12) . . ?
C24D C22D C21D 106.0(12) . . ?
C24D C22D C23D 116.0(14) . . ?
O7D C25D C26D 104.7(7) . . ?
C27D C26D C25D 105.7(9) . . ?
C28D C26D C25D 107.4(9) . . ?
C28D C26D C27D 111.5(10) . . ?
O8D C29D C30D 104.5(8) . . ?
C29D C30D C31D 105.4(9) . . ?
C29D C30D C32D 110.9(9) . . ?
C31D C30D C32D 108.8(10) . . ?
C6C O1D C1D 116.6(5) . . ?
C16C O2D C5D 116.4(7) . . ?
C26C O3D C9D 116.5(6) . . ?
C36C O4D C13D 113.5(6) . . ?
C46C O5D C17D 113.2(10) . . ?
C56C O6D C21D 114.6(7) . . ?
C66C O7D C25D 118.5(6) . . ?
C76C O8D C29D 115.8(7) . . ?

loop_
_geom_bond_atom_site_label_1
_geom_bond_atom_site_label_2
_geom_bond_distance
_geom_bond_site_symmetry_2
_geom_bond_publ_flag
K1 C61A 3.527(6) . ?
K1 C69A 3.464(6) . ?
K1 C80A 3.378(9) . ?
K1 N14A 2.925(5) . ?
K1 N16A 2.963(5) . ?
K1 O11A 2.457(5) . ?
K1 C69C 3.447(6) . ?
K1 C78C 3.515(7) . ?
K1 C80C 3.346(9) . ?
K1 N14C 2.905(5) . ?
K1 N16C 2.863(5) . ?
K1 O11C 2.478(5) . ?
K2 C60A 3.427(6) . ?
K2 O8A 2.982(5) . ?
K2 O11A 2.755(5) . ?
K2 C60C 3.435(7) . ?
K2 O8C 2.964(5) . ?
K2 O11C 2.709(5) . ?
K2 O2W 2.777(10) . ?
K2 O1W 2.782(10) . ?
C1A C2A 1.375(12) . ?
C1A C9A 1.420(12) . ?
C1A N1A 1.439(12) . ?
C2A H2A 0.9500 . ?
C2A C3A 1.418(14) . ?
C3A H3A 0.9500 . ?
C3A C4A 1.356(13) . ?
C4A H4A 0.9500 . ?
C4A C5A 1.411(12) . ?
C5A C6A 1.433(12) . ?
C5A C9A 1.423(12) . ?
C6A C7A 1.348(11) . ?
C6A O1B 1.355(10) . ?
C7A H7A 0.9500 . ?
C7A C8A 1.398(11) . ?
C8A C10A 1.482(11) . ?
C8A N2A 1.344(9) . ?
C9A N2A 1.383(11) . ?
C10A N3A 1.344(9) . ?
C10A O3A 1.232(8) . ?
C11A C12A 1.400(10) . ?
C11A C19A 1.415(10) . ?
C11A N3A 1.363(9) . ?
C12A H12A 0.9500 . ?
C12A C13A 1.374(10) . ?
C13A H13A 0.9500 . ?
C13A C14A 1.325(10) . ?
C14A H14A 0.9500 . ?
C14A C15A 1.434(10) . ?
C15A C16A 1.408(11) . ?
C15A C19A 1.434(11) . ?
C16A C17A 1.393(11) . ?
C16A O2B 1.329(9) . ?
C17A H17A 0.9500 . ?
C17A C18A 1.404(11) . ?
C18A C20A 1.534(11) . ?
C18A N4A 1.305(9) . ?
C19A N4A 1.353(9) . ?
C20A N5A 1.352(10) . ?
C20A O4A 1.221(9) . ?
C21A C22A 1.405(11) . ?
C21A C29A 1.395(11) . ?
C21A N5A 1.386(10) . ?
C22A H22A 0.9500 . ?
C22A C23A 1.399(14) . ?
C23A H23A 0.9500 . ?
C23A C24A 1.363(15) . ?
C24A H24A 0.9500 . ?
C24A C25A 1.418(14) . ?
C25A C26A 1.408(13) . ?
C25A C29A 1.379(11) . ?
C26A C27A 1.352(13) . ?
C26A O3B 1.358(10) . ?
C27A H27A 0.9500 . ?
C27A C28A 1.396(10) . ?
C28A C30A 1.499(10) . ?
C28A N6A 1.343(9) . ?
C29A N6A 1.383(9) . ?
C30A N7A 1.357(8) . ?
C30A O5A 1.211(8) . ?
C31A C32A 1.389(9) . ?
C31A C39A 1.425(8) . ?
C31A N7A 1.382(8) . ?
C32A H32A 0.9500 . ?
C32A C33A 1.388(9) . ?
C33A H33A 0.9500 . ?
C33A C34A 1.356(9) . ?
C34A H34A 0.9500 . ?
C34A C35A 1.409(9) . ?
C35A C36A 1.408(8) . ?
C35A C39A 1.406(8) . ?
C36A C37A 1.380(9) . ?
C36A O4B 1.347(7) . ?
C37A H37A 0.9500 . ?
C37A C38A 1.391(8) . ?
C38A C40A 1.511(9) . ?
C38A N8A 1.316(7) . ?
C39A N8A 1.374(7) . ?
C40A N9A 1.343(8) . ?
C40A O6A 1.241(7) . ?
C41A C42A 1.380(9) . ?
C41A C49A 1.411(9) . ?
C41A N9A 1.397(8) . ?
C42A H42A 0.9500 . ?
C42A C43A 1.407(10) . ?
C43A H43A 0.9500 . ?
C43A C44A 1.342(12) . ?
C44A H44A 0.9500 . ?
C44A C45A 1.389(11) . ?
C45A C46A 1.413(11) . ?
C45A C49A 1.423(9) . ?
C46A C47A 1.353(11) . ?
C46A O5B 1.341(9) . ?
C47A H47A 0.9500 . ?
C47A C48A 1.409(9) . ?
C48A C50A 1.512(10) . ?
C48A N10A 1.312(8) . ?
C49A N10A 1.358(8) . ?
C50A N11A 1.350(8) . ?
C50A O7A 1.230(7) . ?
C51A C52A 1.376(9) . ?
C51A C59A 1.419(8) . ?
C51A N11A 1.371(8) . ?
C52A H52A 0.9500 . ?
C52A C53A 1.385(10) . ?
C53A H53A 0.9500 . ?
C53A C54A 1.358(10) . ?
C54A H54A 0.9500 . ?
C54A C55A 1.429(9) . ?
C55A C56A 1.421(9) . ?
C55A C59A 1.408(9) . ?
C56A C57A 1.384(9) . ?
C56A O6B 1.350(7) . ?
C57A H57A 0.9500 . ?
C57A C58A 1.410(8) . ?
C58A C60A 1.511(8) . ?
C58A N12A 1.317(7) . ?
C59A N12A 1.369(7) . ?
C60A N13A 1.353(7) . ?
C60A O8A 1.215(6) . ?
C61A C62A 1.372(8) . ?
C61A C69A 1.430(8) . ?
C61A N13A 1.402(7) . ?
C62A H62A 0.9500 . ?
C62A C63A 1.404(9) . ?
C63A H63A 0.9500 . ?
C63A C64A 1.375(9) . ?
C64A H64A 0.9500 . ?
C64A C65A 1.411(9) . ?
C65A C66A 1.437(9) . ?
C65A C69A 1.410(8) . ?
C66A C67A 1.341(9) . ?
C66A O7B 1.367(7) . ?
C67A H67A 0.9500 . ?
C67A C68A 1.393(8) . ?
C68A C70A 1.501(9) . ?
C68A N14A 1.317(7) . ?
C69A N14A 1.357(7) . ?
C70A N15A 1.341(7) . ?
C70A O9A 1.226(7) . ?
C71A C72A 1.376(8) . ?
C71A C79A 1.424(8) . ?
C71A N15A 1.405(7) . ?
C72A H72A 0.9500 . ?
C72A C73A 1.402(10) . ?
C73A H73A 0.9500 . ?
C73A C74A 1.343(10) . ?
C74A H74A 0.9500 . ?
C74A C75A 1.394(10) . ?
C75A C76A 1.417(10) . ?
C75A C79A 1.402(9) . ?
C76A C77A 1.358(10) . ?
C76A O8B 1.368(8) . ?
C77A H77A 0.9500 . ?
C77A C78A 1.390(9) . ?
C78A C80A 1.511(2) . ?
C78A N16A 1.339(7) . ?
C79A N16A 1.374(7) . ?
C80A O10A 1.257(8) . ?
C80A O11A 1.253(8) . ?
N1A O1A 1.232(9) . ?
N1A O2A 1.224(9) . ?
N3A H3AA 0.8800 . ?
N5A H5A 0.8800 . ?
N7A H7AA 0.8800 . ?
N9A H9A 0.8800 . ?
N11A H11A 0.8800 . ?
N13A H13B 0.8800 . ?
N15A H15A 0.8800 . ?
C1B C2B 1.486(13) . ?
C1B O1B 1.442(11) . ?
C2B C3B 1.548(13) . ?
C2B C4B 1.611(16) . ?
C5B C6B 1.544(13) . ?
C5B O2B 1.413(9) . ?
C6B C7B 1.528(13) . ?
C6B C8B 1.574(14) . ?
C9B C10B 1.509(2) . ?
C9B O3B 1.322(13) . ?
C10B C11B 1.635(17) . ?
C10B C12B 1.624(16) . ?
C13B C14B 1.472(14) . ?
C13B O4B 1.480(11) . ?
C14B C15B 1.557(14) . ?
C14B C16B 1.565(16) . ?
C17B C18B 1.5097(11) . ?
C17B O5B 1.43(2) . ?
C18B C19B 1.5101(11) . ?
C18B C20B 1.5104(11) . ?
C21B C22B 1.551(10) . ?
C21B O6B 1.447(9) . ?
C22B C23B 1.544(14) . ?
C22B C24B 1.558(13) . ?
C25B C26B 1.526(10) . ?
C25B O7B 1.481(8) . ?
C26B C27B 1.510(12) . ?
C26B C28B 1.586(13) . ?
C29B C30B 1.571(13) . ?
C29B O8B 1.454(9) . ?
C30B C31B 1.538(17) . ?
C30B C32B 1.548(15) . ?
C1C C2C 1.378(10) . ?
C1C C9C 1.411(9) . ?
C1C N1C 1.437(9) . ?
C2C H2C 0.9500 . ?
C2C C3C 1.368(10) . ?
C3C H3C 0.9500 . ?
C3C C4C 1.355(10) . ?
C4C H4C 0.9500 . ?
C4C C5C 1.426(9) . ?
C5C C6C 1.415(9) . ?
C5C C9C 1.395(9) . ?
C6C C7C 1.380(9) . ?
C6C O1D 1.341(7) . ?
C7C H7C 0.9500 . ?
C7C C8C 1.407(9) . ?
C8C C10C 1.486(9) . ?
C8C N2C 1.308(8) . ?
C9C N2C 1.371(8) . ?
C10C N3C 1.352(8) . ?
C10C O3C 1.245(8) . ?
C11C C12C 1.383(10) . ?
C11C C19C 1.428(10) . ?
C11C N3C 1.375(8) . ?
C12C H12C 0.9500 . ?
C12C C13C 1.438(10) . ?
C13C H13C 0.9500 . ?
C13C C14C 1.354(11) . ?
C14C H14C 0.9500 . ?
C14C C15C 1.384(11) . ?
C15C C16C 1.423(11) . ?
C15C C19C 1.422(10) . ?
C16C C17C 1.345(11) . ?
C16C O2D 1.361(9) . ?
C17C H17C 0.9500 . ?
C17C C18C 1.406(10) . ?
C18C C20C 1.515(11) . ?
C18C N4C 1.319(8) . ?
C19C N4C 1.334(9) . ?
C20C N5C 1.355(9) . ?
C20C O4C 1.222(8) . ?
C21C C22C 1.373(10) . ?
C21C C29C 1.415(10) . ?
C21C N5C 1.377(9) . ?
C22C H22C 0.9500 . ?
C22C C23C 1.390(11) . ?
C23C H23C 0.9500 . ?
C23C C24C 1.345(11) . ?
C24C H24C 0.9500 . ?
C24C C25C 1.384(10) . ?
C25C C26C 1.404(10) . ?
C25C C29C 1.431(9) . ?
C26C C27C 1.370(9) . ?
C26C O3D 1.378(8) . ?
C27C H27C 0.9500 . ?
C27C C28C 1.388(9) . ?
C28C C30C 1.513(9) . ?
C28C N6C 1.324(8) . ?
C29C N6C 1.364(8) . ?
C30C N7C 1.362(8) . ?
C30C O5C 1.216(7) . ?
C31C C32C 1.371(8) . ?
C31C C39C 1.425(8) . ?
C31C N7C 1.389(7) . ?
C32C H32C 0.9500 . ?
C32C C33C 1.400(9) . ?
C33C H33C 0.9500 . ?
C33C C34C 1.360(10) . ?
C34C H34C 0.9500 . ?
C34C C35C 1.371(9) . ?
C35C C36C 1.440(10) . ?
C35C C39C 1.410(9) . ?
C36C C37C 1.332(9) . ?
C36C O4D 1.356(8) . ?
C37C H37C 0.9500 . ?
C37C C38C 1.414(9) . ?
C38C C40C 1.496(9) . ?
C38C N8C 1.311(7) . ?
C39C N8C 1.360(7) . ?
C40C N9C 1.364(8) . ?
C40C O6C 1.225(7) . ?
C41C C42C 1.385(9) . ?
C41C C49C 1.430(9) . ?
C41C N9C 1.380(8) . ?
C42C H42C 0.9500 . ?
C42C C43C 1.412(11) . ?
C43C H43C 0.9500 . ?
C43C C44C 1.377(13) . ?
C44C H44C 0.9500 . ?
C44C C45C 1.398(12) . ?
C45C C46C 1.420(12) . ?
C45C C49C 1.395(10) . ?
C46C C47C 1.341(11) . ?
C46C O5D 1.367(9) . ?
C47C H47C 0.9500 . ?
C47C C48C 1.397(9) . ?
C48C C50C 1.509(9) . ?
C48C N10C 1.329(8) . ?
C49C N10C 1.371(8) . ?
C50C N11C 1.353(8) . ?
C50C O7C 1.224(7) . ?
C51C C52C 1.374(9) . ?
C51C C59C 1.421(9) . ?
C51C N11C 1.393(8) . ?
C52C H52C 0.9500 . ?
C52C C53C 1.388(10) . ?
C53C H53C 0.9500 . ?
C53C C54C 1.383(12) . ?
C54C H54C 0.9500 . ?
C54C C55C 1.376(10) . ?
C55C C56C 1.424(10) . ?
C55C C59C 1.414(9) . ?
C56C C57C 1.356(10) . ?
C56C O6D 1.359(8) . ?
C57C H57C 0.9500 . ?
C57C C58C 1.388(9) . ?
C58C C60C 1.497(9) . ?
C58C N12C 1.327(7) . ?
C59C N12C 1.354(7) . ?
C60C N13C 1.337(7) . ?
C60C O8C 1.236(7) . ?
C61C C62C 1.388(9) . ?
C61C C69C 1.418(8) . ?
C61C N13C 1.396(7) . ?
C62C H62C 0.9500 . ?
C62C C63C 1.385(10) . ?
C63C H63C 0.9500 . ?
C63C C64C 1.364(10) . ?
C64C H64C 0.9500 . ?
C64C C65C 1.399(9) . ?
C65C C66C 1.410(9) . ?
C65C C69C 1.414(8) . ?
C66C C67C 1.359(9) . ?
C66C O7D 1.347(8) . ?
C67C H67C 0.9500 . ?
C67C C68C 1.413(8) . ?
C68C C70C 1.506(9) . ?
C68C N14C 1.325(7) . ?
C69C N14C 1.365(7) . ?
C70C N15C 1.336(7) . ?
C70C O9C 1.226(7) . ?
C71C C72C 1.361(9) . ?
C71C C79C 1.439(9) . ?
C71C N15C 1.394(8) . ?
C72C H72C 0.9500 . ?
C72C C73C 1.406(9) . ?
C73C H73C 0.9500 . ?
C73C C74C 1.353(10) . ?
C74C H74C 0.9500 . ?
C74C C75C 1.388(10) . ?
C75C C76C 1.446(10) . ?
C75C C79C 1.410(9) . ?
C76C C77C 1.362(10) . ?
C76C O8D 1.365(8) . ?
C77C H77C 0.9500 . ?
C77C C78C 1.386(10) . ?
C78C C80C 1.512(2) . ?
C78C N16C 1.312(8) . ?
C79C N16C 1.357(8) . ?
C80C O10C 1.268(8) . ?
C80C O11C 1.236(8) . ?
N1C O1C 1.194(7) . ?
N1C O2C 1.227(7) . ?
N3C H3CA 0.8800 . ?
N5C H5C 0.8800 . ?
N7C H7CA 0.8800 . ?
N9C H9C 0.8800 . ?
N11C H11C 0.8800 . ?
N13C H13D 0.8800 . ?
N15C H15C 0.8800 . ?
C1D C2D 1.509(2) . ?
C1D O1D 1.446(8) . ?
C2D C3D 1.563(12) . ?
C2D C4D 1.538(15) . ?
C5D C6D 1.463(13) . ?
C5D O2D 1.461(10) . ?
C6D C7D 1.550(14) . ?
C6D C8D 1.619(13) . ?
C9D C10D 1.545(10) . ?
C9D O3D 1.451(9) . ?
C10D C11D 1.503(13) . ?
C10D C12D 1.579(14) . ?
C13D C14D 1.613(15) . ?
C13D O4D 1.505(10) . ?
C14D C15D 1.479(16) . ?
C14D C16D 1.503(16) . ?
C17D C18D 1.50(2) . ?
C17D O5D 1.534(19) . ?
C18D C19D 1.510(2) . ?
C18D C20D 1.508(2) . ?
C21D C22D 1.620(17) . ?
C21D O6D 1.526(12) . ?
C22D C23D 1.53(2) . ?
C22D C24D 1.454(18) . ?
C25D C26D 1.576(12) . ?
C25D O7D 1.447(9) . ?
C26D C27D 1.516(16) . ?
C26D C28D 1.500(15) . ?
C29D C30D 1.527(13) . ?
C29D O8D 1.454(9) . ?
C30D C31D 1.528(14) . ?
C30D C32D 1.533(15) . ?

loop_
_geom_torsion_atom_site_label_1
_geom_torsion_atom_site_label_2
_geom_torsion_atom_site_label_3
_geom_torsion_atom_site_label_4
_geom_torsion
_geom_torsion_site_symmetry_1
_geom_torsion_site_symmetry_2
_geom_torsion_site_symmetry_3
_geom_torsion_site_symmetry_4
_geom_torsion_publ_flag
K1 C61A C62A C63A -100.5(7) . . . . ?
K1 C61A C69A C65A 137.7(5) . . . . ?
K1 C61A C69A N14A -43.5(4) . . . . ?
K1 C61A N13A C60A -111.8(6) . . . . ?
K1 C69A N14A C68A 127.1(5) . . . . ?
K1 C80A O11A K2 167.1(8) . . . . ?
K1 C69C N14C C68C 118.0(5) . . . . ?
K1 C78C C80C O10C 169.3(6) . . . . ?
K1 C78C C80C O11C -10.2(5) . . . . ?
K1 C78C N16C C79C -154.3(6) . . . . ?
K1 C80C O11C K2 160.3(8) . . . . ?
K2 C60A N13A C61A 77.4(6) . . . . ?
K2 C60C N13C C61C 69.1(6) . . . . ?
C1A C2A C3A C4A -0.4(13) . . . . ?
C1A C9A N2A C8A -179.2(6) . . . . ?
C2A C1A C9A C5A 3.5(11) . . . . ?
C2A C1A C9A N2A -172.6(7) . . . . ?
C2A C1A N1A O1A -133.8(8) . . . . ?
C2A C1A N1A O2A 39.9(10) . . . . ?
C2A C3A C4A C5A 1.8(13) . . . . ?
C3A C4A C5A C6A 179.0(8) . . . . ?
C3A C4A C5A C9A -0.5(11) . . . . ?
C4A C5A C6A C7A -178.6(7) . . . . ?
C4A C5A C6A O1B 4.0(10) . . . . ?
C4A C5A C9A C1A -2.1(10) . . . . ?
C4A C5A C9A N2A 173.9(6) . . . . ?
C5A C6A C7A C8A 4.1(10) . . . . ?
C5A C6A O1B C1B 170.7(7) . . . . ?
C5A C9A N2A C8A 4.8(9) . . . . ?
C6A C5A C9A C1A 178.4(6) . . . . ?
C6A C5A C9A N2A -5.7(11) . . . . ?
C6A C7A C8A C10A 174.7(6) . . . . ?
C6A C7A C8A N2A -5.3(11) . . . . ?
C7A C6A O1B C1B -6.4(11) . . . . ?
C7A C8A C10A N3A -163.3(6) . . . . ?
C7A C8A C10A O3A 15.4(10) . . . . ?
C7A C8A N2A C9A 0.6(10) . . . . ?
C8A C10A N3A C11A 180.0(6) . . . . ?
C9A C1A C2A C3A -2.2(12) . . . . ?
C9A C1A N1A O1A 43.3(11) . . . . ?
C9A C1A N1A O2A -143.0(7) . . . . ?
C9A C5A C6A C7A 0.9(10) . . . . ?
C9A C5A C6A O1B -176.5(6) . . . . ?
C10A C8A N2A C9A -179.3(6) . . . . ?
C11A C12A C13A C14A -0.2(12) . . . . ?
C11A C19A N4A C18A -179.7(6) . . . . ?
C12A C11A C19A C15A -1.6(9) . . . . ?
C12A C11A C19A N4A -178.8(6) . . . . ?
C12A C11A N3A C10A 10.1(11) . . . . ?
C12A C13A C14A C15A -0.3(11) . . . . ?
C13A C14A C15A C16A -178.9(7) . . . . ?
C13A C14A C15A C19A -0.2(10) . . . . ?
C14A C15A C16A C17A 178.4(6) . . . . ?
C14A C15A C16A O2B -2.6(9) . . . . ?
C14A C15A C19A C11A 1.1(9) . . . . ?
C14A C15A C19A N4A 178.2(6) . . . . ?
C15A C16A C17A C18A 3.1(9) . . . . ?
C15A C16A O2B C5B -169.8(6) . . . . ?
C15A C19A N4A C18A 3.2(9) . . . . ?
C16A C15A C19A C11A 180.0(6) . . . . ?
C16A C15A C19A N4A -3.0(9) . . . . ?
C16A C17A C18A C20A 176.4(5) . . . . ?
C16A C17A C18A N4A -3.1(10) . . . . ?
C17A C16A O2B C5B 9.2(9) . . . . ?
C17A C18A C20A N5A -160.9(6) . . . . ?
C17A C18A C20A O4A 16.7(10) . . . . ?
C17A C18A N4A C19A 0.0(10) . . . . ?
C18A C20A N5A C21A -179.1(6) . . . . ?
C19A C11A C12A C13A 1.1(10) . . . . ?
C19A C11A N3A C10A -172.6(6) . . . . ?
C19A C15A C16A C17A -0.4(9) . . . . ?
C19A C15A C16A O2B 178.6(6) . . . . ?
C20A C18A N4A C19A -179.5(5) . . . . ?
C21A C22A C23A C24A -2.2(14) . . . . ?
C21A C29A N6A C28A -179.2(6) . . . . ?
C22A C21A C29A C25A 4.3(10) . . . . ?
C22A C21A C29A N6A -173.8(6) . . . . ?
C22A C21A N5A C20A 5.1(11) . . . . ?
C22A C23A C24A C25A 2.3(15) . . . . ?
C23A C24A C25A C26A -179.6(9) . . . . ?
C23A C24A C25A C29A 1.0(13) . . . . ?
C24A C25A C26A C27A -176.3(7) . . . . ?
C24A C25A C26A O3B 3.9(12) . . . . ?
C24A C25A C29A C21A -4.2(11) . . . . ?
C24A C25A C29A N6A 173.8(7) . . . . ?
C25A C26A C27A C28A 1.8(11) . . . . ?
C25A C26A O3B C9B 166.0(8) . . . . ?
C25A C29A N6A C28A 2.7(9) . . . . ?
C26A C25A C29A C21A 176.3(7) . . . . ?
C26A C25A C29A N6A -5.6(11) . . . . ?
C26A C27A C28A C30A 173.3(7) . . . . ?
C26A C27A C28A N6A -5.0(10) . . . . ?
C27A C26A O3B C9B -13.9(13) . . . . ?
C27A C28A C30A N7A -164.4(6) . . . . ?
C27A C28A C30A O5A 15.6(10) . . . . ?
C27A C28A N6A C29A 2.7(9) . . . . ?
C28A C30A N7A C31A -176.1(5) . . . . ?
C29A C21A C22A C23A -1.2(10) . . . . ?
C29A C21A N5A C20A -177.2(7) . . . . ?
C29A C25A C26A C27A 3.2(12) . . . . ?
C29A C25A C26A O3B -176.7(6) . . . . ?
C30A C28A N6A C29A -175.7(5) . . . . ?
C31A C32A C33A C34A 0.2(9) . . . . ?
C31A C39A N8A C38A -178.3(5) . . . . ?
C32A C31A C39A C35A 6.7(8) . . . . ?
C32A C31A C39A N8A -172.8(5) . . . . ?
C32A C31A N7A C30A 0.4(9) . . . . ?
C32A C33A C34A C35A 3.1(10) . . . . ?
C33A C34A C35A C36A 179.9(6) . . . . ?
C33A C34A C35A C39A -1.3(9) . . . . ?
C34A C35A C36A C37A -177.2(6) . . . . ?
C34A C35A C36A O4B 3.4(9) . . . . ?
C34A C35A C39A C31A -3.6(8) . . . . ?
C34A C35A C39A N8A 175.9(5) . . . . ?
C35A C36A C37A C38A 0.0(9) . . . . ?
C35A C36A O4B C13B 171.5(7) . . . . ?
C35A C39A N8A C38A 2.2(8) . . . . ?
C36A C35A C39A C31A 175.3(5) . . . . ?
C36A C35A C39A N8A -5.2(8) . . . . ?
C36A C37A C38A C40A 174.8(5) . . . . ?
C36A C37A C38A N8A -3.4(9) . . . . ?
C37A C36A O4B C13B -7.8(10) . . . . ?
C37A C38A C40A N9A -166.0(5) . . . . ?
C37A C38A C40A O6A 11.6(8) . . . . ?
C37A C38A N8A C39A 2.3(8) . . . . ?
C38A C40A N9A C41A -176.8(5) . . . . ?
C39A C31A C32A C33A -5.0(8) . . . . ?
C39A C31A N7A C30A 179.9(6) . . . . ?
C39A C35A C36A C37A 4.0(8) . . . . ?
C39A C35A C36A O4B -175.4(5) . . . . ?
C40A C38A N8A C39A -176.0(5) . . . . ?
C41A C42A C43A C44A -0.2(11) . . . . ?
C41A C49A N10A C48A -179.8(5) . . . . ?
C42A C41A C49A C45A 2.9(9) . . . . ?
C42A C41A C49A N10A -174.5(5) . . . . ?
C42A C41A N9A C40A 4.8(9) . . . . ?
C42A C43A C44A C45A 2.4(12) . . . . ?
C43A C44A C45A C46A 176.8(8) . . . . ?
C43A C44A C45A C49A -1.9(11) . . . . ?
C44A C45A C46A C47A -178.8(7) . . . . ?
C44A C45A C46A O5B 0.3(11) . . . . ?
C44A C45A C49A C41A -0.7(9) . . . . ?
C44A C45A C49A N10A 176.5(6) . . . . ?
C45A C46A C47A C48A 1.5(10) . . . . ?
C45A C46A O5B C17B 179.4(9) . . . . ?
C45A C49A N10A C48A 3.0(9) . . . . ?
C46A C45A C49A C41A -179.5(6) . . . . ?
C46A C45A C49A N10A -2.3(9) . . . . ?
C46A C47A C48A C50A 176.6(6) . . . . ?
C46A C47A C48A N10A -0.8(10) . . . . ?
C47A C46A O5B C17B -1.6(13) . . . . ?
C47A C48A C50A N11A -162.4(5) . . . . ?
C47A C48A C50A O7A 16.3(9) . . . . ?
C47A C48A N10A C49A -1.4(9) . . . . ?
C48A C50A N11A C51A -175.9(5) . . . . ?
C49A C41A C42A C43A -2.4(9) . . . . ?
C49A C41A N9A C40A -177.5(6) . . . . ?
C49A C45A C46A C47A 0.0(10) . . . . ?
C49A C45A C46A O5B 179.1(6) . . . . ?
C50A C48A N10A C49A -178.8(5) . . . . ?
C51A C52A C53A C54A -2.3(11) . . . . ?
C51A C59A N12A C58A 178.5(5) . . . . ?
C52A C51A C59A C55A 3.8(9) . . . . ?
C52A C51A C59A N12A -175.1(5) . . . . ?
C52A C51A N11A C50A 4.8(10) . . . . ?
C52A C53A C54A C55A 3.8(11) . . . . ?
C53A C54A C55A C56A 178.7(6) . . . . ?
C53A C54A C55A C59A -1.5(9) . . . . ?
C54A C55A C56A C57A -175.6(6) . . . . ?
C54A C55A C56A O6B 3.1(9) . . . . ?
C54A C55A C59A C51A -2.2(9) . . . . ?
C54A C55A C59A N12A 176.6(5) . . . . ?
C55A C56A C57A C58A -1.9(8) . . . . ?
C55A C56A O6B C21B -179.0(6) . . . . ?
C55A C59A N12A C58A -0.3(8) . . . . ?
C56A C55A C59A C51A 177.6(5) . . . . ?
C56A C55A C59A N12A -3.6(8) . . . . ?
C56A C57A C58A C60A 175.9(5) . . . . ?
C56A C57A C58A N12A -2.3(8) . . . . ?
C57A C56A O6B C21B -0.4(9) . . . . ?
C57A C58A C60A K2 -51.0(5) . . . . ?
C57A C58A C60A N13A -170.9(5) . . . . ?
C57A C58A C60A O8A 6.7(8) . . . . ?
C57A C58A N12A C59A 3.4(8) . . . . ?
C58A C60A N13A C61A -172.6(5) . . . . ?
C58A C60A O8A K2 -78.7(5) . . . . ?
C59A C51A C52A C53A -1.6(9) . . . . ?
C59A C51A N11A C50A -176.9(5) . . . . ?
C59A C55A C56A C57A 4.6(9) . . . . ?
C59A C55A C56A O6B -176.7(5) . . . . ?
C60A C58A N12A C59A -174.8(5) . . . . ?
C61A C62A C63A C64A -2.9(9) . . . . ?
C61A C69A N14A K1 55.3(5) . . . . ?
C61A C69A N14A C68A -177.7(5) . . . . ?
C62A C61A C69A K1 -131.5(5) . . . . ?
C62A C61A C69A C65A 6.2(8) . . . . ?
C62A C61A C69A N14A -175.0(5) . . . . ?
C62A C61A N13A C60A 14.5(9) . . . . ?
C62A C63A C64A C65A 4.1(10) . . . . ?
C63A C64A C65A C66A 178.4(6) . . . . ?
C63A C64A C65A C69A -0.1(9) . . . . ?
C64A C65A C66A C67A -177.0(6) . . . . ?
C64A C65A C66A O7B 4.3(9) . . . . ?
C64A C65A C69A K1 103.8(7) . . . . ?
C64A C65A C69A C61A -4.9(8) . . . . ?
C64A C65A C69A N14A 176.4(5) . . . . ?
C65A C66A C67A C68A 0.4(9) . . . . ?
C65A C66A O7B C25B 174.0(5) . . . . ?
C65A C69A N14A K1 -126.0(5) . . . . ?
C65A C69A N14A C68A 1.1(8) . . . . ?
C66A C65A C69A K1 -74.9(7) . . . . ?
C66A C65A C69A C61A 176.5(5) . . . . ?
C66A C65A C69A N14A -2.3(8) . . . . ?
C66A C67A C68A C70A 177.2(6) . . . . ?
C66A C67A C68A N14A -1.7(9) . . . . ?
C67A C66A O7B C25B -4.6(9) . . . . ?
C67A C68A C70A N15A -172.7(5) . . . . ?
C67A C68A C70A O9A 7.8(8) . . . . ?
C67A C68A N14A K1 121.1(5) . . . . ?
C67A C68A N14A C69A 1.0(8) . . . . ?
C68A C70A N15A C71A -172.4(5) . . . . ?
C69A C61A C62A C63A -2.3(9) . . . . ?
C69A C61A N13A C60A -170.8(5) . . . . ?
C69A C65A C66A C67A 1.5(9) . . . . ?
C69A C65A C66A O7B -177.2(5) . . . . ?
C70A C68A N14A K1 -57.8(6) . . . . ?
C70A C68A N14A C69A -177.9(5) . . . . ?
C71A C72A C73A C74A 0.8(11) . . . . ?
C71A C79A N16A K1 24.4(7) . . . . ?
C71A C79A N16A C78A -179.3(5) . . . . ?
C72A C71A C79A C75A 6.2(9) . . . . ?
C72A C71A C79A N16A -174.2(5) . . . . ?
C72A C71A N15A C70A 4.5(10) . . . . ?
C72A C73A C74A C75A 2.2(12) . . . . ?
C73A C74A C75A C76A 178.3(7) . . . . ?
C73A C74A C75A C79A -0.9(11) . . . . ?
C74A C75A C76A C77A -176.5(7) . . . . ?
C74A C75A C76A O8B 3.4(10) . . . . ?
C74A C75A C79A C71A -3.2(9) . . . . ?
C74A C75A C79A N16A 177.3(6) . . . . ?
C75A C76A C77A C78A -1.9(10) . . . . ?
C75A C76A O8B C29B 175.5(6) . . . . ?
C75A C79A N16A K1 -156.0(5) . . . . ?
C75A C79A N16A C78A 0.2(8) . . . . ?
C76A C75A C79A C71A 177.5(6) . . . . ?
C76A C75A C79A N16A -2.0(9) . . . . ?
C76A C77A C78A C80A 178.7(6) . . . . ?
C76A C77A C78A N16A 0.0(9) . . . . ?
C77A C76A O8B C29B -4.6(10) . . . . ?
C77A C78A C80A K1 -164.9(5) . . . . ?
C77A C78A C80A O10A 7.3(8) . . . . ?
C77A C78A C80A O11A -173.6(6) . . . . ?
C77A C78A N16A K1 162.0(5) . . . . ?
C77A C78A N16A C79A 0.9(8) . . . . ?
C78A C80A O11A K1 15.3(8) . . . . ?
C78A C80A O11A K2 -177.6(4) . . . . ?
C79A C71A C72A C73A -5.1(9) . . . . ?
C79A C71A N15A C70A -177.0(5) . . . . ?
C79A C75A C76A C77A 2.8(9) . . . . ?
C79A C75A C76A O8B -177.3(6) . . . . ?
C80A C78A N16A K1 -16.8(6) . . . . ?
C80A C78A N16A C79A -177.9(5) . . . . ?
N1A C1A C2A C3A 174.9(8) . . . . ?
N1A C1A C9A C5A -173.5(7) . . . . ?
N1A C1A C9A N2A 10.4(10) . . . . ?
N2A C8A C10A N3A 16.6(8) . . . . ?
N2A C8A C10A O3A -164.7(6) . . . . ?
N3A C11A C12A C13A 178.3(7) . . . . ?
N3A C11A C19A C15A -179.0(6) . . . . ?
N3A C11A C19A N4A 3.8(9) . . . . ?
N4A C18A C20A N5A 18.6(8) . . . . ?
N4A C18A C20A O4A -163.8(7) . . . . ?
N5A C21A C22A C23A 176.5(7) . . . . ?
N5A C21A C29A C25A -173.5(6) . . . . ?
N5A C21A C29A N6A 8.3(9) . . . . ?
N6A C28A C30A N7A 14.1(8) . . . . ?
N6A C28A C30A O5A -165.9(6) . . . . ?
N7A C31A C32A C33A 174.5(5) . . . . ?
N7A C31A C39A C35A -172.9(5) . . . . ?
N7A C31A C39A N8A 7.6(7) . . . . ?
N8A C38A C40A N9A 12.4(7) . . . . ?
N8A C38A C40A O6A -169.9(5) . . . . ?
N9A C41A C42A C43A 175.2(6) . . . . ?
N9A C41A C49A C45A -175.0(5) . . . . ?
N9A C41A C49A N10A 7.6(8) . . . . ?
N10A C48A C50A N11A 15.1(7) . . . . ?
N10A C48A C50A O7A -166.2(5) . . . . ?
N11A C51A C52A C53A 176.6(6) . . . . ?
N11A C51A C59A C55A -174.6(5) . . . . ?
N11A C51A C59A N12A 6.5(8) . . . . ?
N12A C58A C60A K2 127.3(4) . . . . ?
N12A C58A C60A N13A 7.4(7) . . . . ?
N12A C58A C60A O8A -174.9(5) . . . . ?
N13A C60A O8A K2 98.6(5) . . . . ?
N13A C61A C62A C63A 172.2(5) . . . . ?
N13A C61A C69A K1 53.5(4) . . . . ?
N13A C61A C69A C65A -168.9(5) . . . . ?
N13A C61A C69A N14A 9.9(7) . . . . ?
N14A C68A C70A N15A 6.2(7) . . . . ?
N14A C68A C70A O9A -173.2(5) . . . . ?
N15A C71A C72A C73A 173.4(6) . . . . ?
N15A C71A C79A C75A -172.4(5) . . . . ?
N15A C71A C79A N16A 7.2(8) . . . . ?
N16A C78A C80A K1 13.9(5) . . . . ?
N16A C78A C80A O10A -173.9(5) . . . . ?
N16A C78A C80A O11A 5.2(8) . . . . ?
O3A C10A N3A C11A 1.3(11) . . . . ?
O4A C20A N5A C21A 3.4(12) . . . . ?
O5A C30A N7A C31A 4.0(10) . . . . ?
O6A C40A N9A C41A 5.7(10) . . . . ?
O7A C50A N11A C51A 5.4(10) . . . . ?
O8A C60A N13A C61A 9.8(9) . . . . ?
O9A C70A N15A C71A 7.1(10) . . . . ?
O10A C80A O11A K1 -165.7(4) . . . . ?
O10A C80A O11A K2 1.4(10) . . . . ?
C2B C1B O1B C6A 82.8(10) . . . . ?
C6B C5B O2B C16A 171.4(7) . . . . ?
C10B C9B O3B C26A 86.1(10) . . . . ?
C14B C13B O4B C36A -167.1(8) . . . . ?
C18B C17B O5B C46A 98.9(13) . . . . ?
C22B C21B O6B C56A -179.4(6) . . . . ?
C26B C25B O7B C66A 179.9(6) . . . . ?
C30B C29B O8B C76A -170.7(7) . . . . ?
O1B C6A C7A C8A -178.8(7) . . . . ?
O1B C1B C2B C3B 172.6(8) . . . . ?
O1B C1B C2B C4B 50.4(11) . . . . ?
O2B C16A C17A C18A -175.8(6) . . . . ?
O2B C5B C6B C7B 173.6(8) . . . . ?
O2B C5B C6B C8B -68.3(10) . . . . ?
O3B C26A C27A C28A -178.3(7) . . . . ?
O3B C9B C10B C11B 167.2(9) . . . . ?
O3B C9B C10B C12B 50.8(13) . . . . ?
O4B C36A C37A C38A 179.3(5) . . . . ?
O4B C13B C14B C15B -177.2(9) . . . . ?
O4B C13B C14B C16B 57.9(13) . . . . ?
O5B C46A C47A C48A -177.6(7) . . . . ?
O5B C17B C18B C19B 65.8(13) . . . . ?
O5B C17B C18B C20B -174.7(11) . . . . ?
O6B C56A C57A C58A 179.5(5) . . . . ?
O6B C21B C22B C23B 59.7(9) . . . . ?
O6B C21B C22B C24B 178.9(7) . . . . ?
O7B C66A C67A C68A 178.9(5) . . . . ?
O7B C25B C26B C27B 60.7(8) . . . . ?
O7B C25B C26B C28B -179.8(6) . . . . ?
O8B C76A C77A C78A 178.3(6) . . . . ?
O8B C29B C30B C31B 63.1(11) . . . . ?
O8B C29B C30B C32B -60.2(11) . . . . ?
C1C C2C C3C C4C -3.6(11) . . . . ?
C1C C9C N2C C8C -176.8(5) . . . . ?
C2C C1C C9C C5C -1.7(9) . . . . ?
C2C C1C C9C N2C 176.6(6) . . . . ?
C2C C1C N1C O1C 120.5(7) . . . . ?
C2C C1C N1C O2C -56.9(9) . . . . ?
C2C C3C C4C C5C 2.1(11) . . . . ?
C3C C4C C5C C6C -179.4(6) . . . . ?
C3C C4C C5C C9C -0.3(9) . . . . ?
C4C C5C C6C C7C 175.0(5) . . . . ?
C4C C5C C6C O1D -4.1(8) . . . . ?
C4C C5C C9C C1C 0.2(9) . . . . ?
C4C C5C C9C N2C -178.1(5) . . . . ?
C5C C6C C7C C8C 4.6(8) . . . . ?
C5C C6C O1D C1D -170.1(5) . . . . ?
C5C C9C N2C C8C 1.4(8) . . . . ?
C6C C5C C9C C1C 179.3(5) . . . . ?
C6C C5C C9C N2C 1.0(9) . . . . ?
C6C C7C C8C C10C 175.8(5) . . . . ?
C6C C7C C8C N2C -2.3(9) . . . . ?
C7C C6C O1D C1D 10.9(8) . . . . ?
C7C C8C C10C N3C -155.7(5) . . . . ?
C7C C8C C10C O3C 22.6(9) . . . . ?
C7C C8C N2C C9C -0.8(9) . . . . ?
C8C C10C N3C C11C -179.5(6) . . . . ?
C9C C1C C2C C3C 3.5(10) . . . . ?
C9C C1C N1C O1C -63.9(8) . . . . ?
C9C C1C N1C O2C 118.7(7) . . . . ?
C9C C5C C6C C7C -4.0(8) . . . . ?
C9C C5C C6C O1D 176.9(5) . . . . ?
C10C C8C N2C C9C -178.9(5) . . . . ?
C11C C12C C13C C14C -1.7(10) . . . . ?
C11C C19C N4C C18C -179.8(5) . . . . ?
C12C C11C C19C C15C 3.7(9) . . . . ?
C12C C11C C19C N4C -173.8(6) . . . . ?
C12C C11C N3C C10C 4.6(11) . . . . ?
C12C C13C C14C C15C 3.7(11) . . . . ?
C13C C14C C15C C16C 177.9(7) . . . . ?
C13C C14C C15C C19C -1.8(11) . . . . ?
C14C C15C C16C C17C -178.8(7) . . . . ?
C14C C15C C16C O2D -0.3(10) . . . . ?
C14C C15C C19C C11C -1.9(9) . . . . ?
C14C C15C C19C N4C 175.5(6) . . . . ?
C15C C16C C17C C18C 3.5(10) . . . . ?
C15C C16C O2D C5D -177.0(6) . . . . ?
C15C C19C N4C C18C 2.7(9) . . . . ?
C16C C15C C19C C11C 178.3(6) . . . . ?
C16C C15C C19C N4C -4.3(9) . . . . ?
C16C C17C C18C C20C 172.5(6) . . . . ?
C16C C17C C18C N4C -5.4(10) . . . . ?
C17C C16C O2D C5D 1.4(10) . . . . ?
C17C C18C C20C N5C -161.6(6) . . . . ?
C17C C18C C20C O4C 18.2(9) . . . . ?
C17C C18C N4C C19C 2.2(9) . . . . ?
C18C C20C N5C C21C -170.0(6) . . . . ?
C19C C11C C12C C13C -1.9(10) . . . . ?
C19C C11C N3C C10C -175.9(6) . . . . ?
C19C C15C C16C C17C 0.9(9) . . . . ?
C19C C15C C16C O2D 179.4(5) . . . . ?
C20C C18C N4C C19C -175.7(6) . . . . ?
C21C C22C C23C C24C -1.3(11) . . . . ?
C21C C29C N6C C28C -177.3(5) . . . . ?
C22C C21C C29C C25C 4.4(9) . . . . ?
C22C C21C C29C N6C -176.3(6) . . . . ?
C22C C21C N5C C20C 2.2(11) . . . . ?
C22C C23C C24C C25C 2.6(12) . . . . ?
C23C C24C C25C C26C -178.0(7) . . . . ?
C23C C24C C25C C29C -0.2(11) . . . . ?
C24C C25C C26C C27C -179.3(7) . . . . ?
C24C C25C C26C O3D 0.8(10) . . . . ?
C24C C25C C29C C21C -3.2(9) . . . . ?
C24C C25C C29C N6C 177.6(6) . . . . ?
C25C C26C C27C C28C 0.8(9) . . . . ?
C25C C26C O3D C9D 174.7(6) . . . . ?
C25C C29C N6C C28C 2.0(8) . . . . ?
C26C C25C C29C C21C 174.9(6) . . . . ?
C26C C25C C29C N6C -4.4(9) . . . . ?
C26C C27C C28C C30C 175.8(5) . . . . ?
C26C C27C C28C N6C -3.6(9) . . . . ?
C27C C26C O3D C9D -5.2(9) . . . . ?
C27C C28C C30C N7C -170.8(5) . . . . ?
C27C C28C C30C O5C 10.4(8) . . . . ?
C27C C28C N6C C29C 2.2(8) . . . . ?
C28C C30C N7C C31C -174.9(5) . . . . ?
C29C C21C C22C C23C -2.2(10) . . . . ?
C29C C21C N5C C20C 179.2(6) . . . . ?
C29C C25C C26C C27C 2.8(9) . . . . ?
C29C C25C C26C O3D -177.0(5) . . . . ?
C30C C28C N6C C29C -177.2(5) . . . . ?
C31C C32C C33C C34C -0.2(11) . . . . ?
C31C C39C N8C C38C -179.6(5) . . . . ?
C32C C31C C39C C35C 4.4(9) . . . . ?
C32C C31C C39C N8C -174.7(5) . . . . ?
C32C C31C N7C C30C 3.4(9) . . . . ?
C32C C33C C34C C35C 1.6(11) . . . . ?
C33C C34C C35C C36C 179.7(7) . . . . ?
C33C C34C C35C C39C 0.0(11) . . . . ?
C34C C35C C36C C37C -177.0(7) . . . . ?
C34C C35C C36C O4D 2.3(10) . . . . ?
C34C C35C C39C C31C -3.0(9) . . . . ?
C34C C35C C39C N8C 176.1(6) . . . . ?
C35C C36C C37C C38C 0.4(10) . . . . ?
C35C C36C O4D C13D -177.2(6) . . . . ?
C35C C39C N8C C38C 1.3(8) . . . . ?
C36C C35C C39C C31C 177.4(5) . . . . ?
C36C C35C C39C N8C -3.6(9) . . . . ?
C36C C37C C38C C40C 174.6(6) . . . . ?
C36C C37C C38C N8C -3.0(9) . . . . ?
C37C C36C O4D C13D 2.0(10) . . . . ?
C37C C38C C40C N9C -164.8(5) . . . . ?
C37C C38C C40C O6C 15.1(8) . . . . ?
C37C C38C N8C C39C 2.1(8) . . . . ?
C38C C40C N9C C41C -175.1(5) . . . . ?
C39C C31C C32C C33C -2.9(9) . . . . ?
C39C C31C N7C C30C -177.7(5) . . . . ?
C39C C35C C36C C37C 2.6(9) . . . . ?
C39C C35C C36C O4D -178.1(6) . . . . ?
C40C C38C N8C C39C -175.4(5) . . . . ?
C41C C42C C43C C44C -1.7(11) . . . . ?
C41C C49C N10C C48C -178.3(5) . . . . ?
C42C C41C C49C C45C 5.8(9) . . . . ?
C42C C41C C49C N10C -175.3(5) . . . . ?
C42C C41C N9C C40C 3.8(10) . . . . ?
C42C C43C C44C C45C 3.7(13) . . . . ?
C43C C44C C45C C46C 179.7(8) . . . . ?
C43C C44C C45C C49C -0.9(12) . . . . ?
C44C C45C C46C C47C -176.4(7) . . . . ?
C44C C45C C46C O5D 2.6(11) . . . . ?
C44C C45C C49C C41C -3.9(10) . . . . ?
C44C C45C C49C N10C 177.3(6) . . . . ?
C45C C46C C47C C48C -2.5(11) . . . . ?
C45C C46C O5D C17D 170.0(9) . . . . ?
C45C C49C N10C C48C 0.5(9) . . . . ?
C46C C45C C49C C41C 175.6(6) . . . . ?
C46C C45C C49C N10C -3.2(10) . . . . ?
C46C C47C C48C C50C 178.6(6) . . . . ?
C46C C47C C48C N10C -0.4(10) . . . . ?
C47C C46C O5D C17D -11.0(13) . . . . ?
C47C C48C C50C N11C -165.6(5) . . . . ?
C47C C48C C50C O7C 13.4(9) . . . . ?
C47C C48C N10C C49C 1.4(9) . . . . ?
C48C C50C N11C C51C -174.5(5) . . . . ?
C49C C41C C42C C43C -3.0(9) . . . . ?
C49C C41C N9C C40C -178.5(6) . . . . ?
C49C C45C C46C C47C 4.2(11) . . . . ?
C49C C45C C46C O5D -176.8(6) . . . . ?
C50C C48C N10C C49C -177.6(5) . . . . ?
C51C C52C C53C C54C -0.8(11) . . . . ?
C51C C59C N12C C58C 179.1(5) . . . . ?
C52C C51C C59C C55C 6.1(9) . . . . ?
C52C C51C C59C N12C -175.4(5) . . . . ?
C52C C51C N11C C50C 2.3(10) . . . . ?
C52C C53C C54C C55C 2.2(12) . . . . ?
C53C C54C C55C C56C 179.1(7) . . . . ?
C53C C54C C55C C59C 0.7(11) . . . . ?
C54C C55C C56C C57C -174.1(7) . . . . ?
C54C C55C C56C O6D 6.2(10) . . . . ?
C54C C55C C59C C51C -4.8(9) . . . . ?
C54C C55C C59C N12C 176.8(6) . . . . ?
C55C C56C C57C C58C -2.8(11) . . . . ?
C55C C56C O6D C21D 175.7(7) . . . . ?
C55C C59C N12C C58C -2.4(8) . . . . ?
C56C C55C C59C C51C 176.7(6) . . . . ?
C56C C55C C59C N12C -1.7(9) . . . . ?
C56C C57C C58C C60C 176.8(6) . . . . ?
C56C C57C C58C N12C -1.7(10) . . . . ?
C57C C56C O6D C21D -4.1(11) . . . . ?
C57C C58C C60C K2 -56.4(6) . . . . ?
C57C C58C C60C N13C -173.1(5) . . . . ?
C57C C58C C60C O8C 4.4(9) . . . . ?
C57C C58C N12C C59C 4.2(8) . . . . ?
C58C C60C N13C C61C -175.6(5) . . . . ?
C58C C60C O8C K2 -87.9(6) . . . . ?
C59C C51C C52C C53C -3.3(9) . . . . ?
C59C C51C N11C C50C -177.5(6) . . . . ?
C59C C55C C56C C57C 4.3(10) . . . . ?
C59C C55C C56C O6D -175.5(6) . . . . ?
C60C C58C N12C C59C -174.2(5) . . . . ?
C61C C62C C63C C64C -1.0(10) . . . . ?
C61C C69C N14C K1 62.7(5) . . . . ?
C61C C69C N14C C68C -179.3(5) . . . . ?
C62C C61C C69C K1 -127.2(5) . . . . ?
C62C C61C C69C C65C 4.4(8) . . . . ?
C62C C61C C69C N14C -174.7(5) . . . . ?
C62C C61C N13C C60C 14.9(9) . . . . ?
C62C C63C C64C C65C 2.4(11) . . . . ?
C63C C64C C65C C66C 179.6(6) . . . . ?
C63C C64C C65C C69C -0.4(9) . . . . ?
C64C C65C C66C C67C -176.1(6) . . . . ?
C64C C65C C66C O7D 2.5(9) . . . . ?
C64C C65C C69C K1 105.8(6) . . . . ?
C64C C65C C69C C61C -3.0(8) . . . . ?
C64C C65C C69C N14C 176.0(5) . . . . ?
C65C C66C C67C C68C -1.7(9) . . . . ?
C65C C66C O7D C25D 176.7(6) . . . . ?
C65C C69C N14C K1 -116.3(5) . . . . ?
C65C C69C N14C C68C 1.7(8) . . . . ?
C66C C65C C69C K1 -74.1(7) . . . . ?
C66C C65C C69C C61C 177.1(5) . . . . ?
C66C C65C C69C N14C -3.9(8) . . . . ?
C66C C67C C68C C70C 176.6(6) . . . . ?
C66C C67C C68C N14C -0.7(9) . . . . ?
C67C C66C O7D C25D -4.8(9) . . . . ?
C67C C68C C70C N15C -171.3(5) . . . . ?
C67C C68C C70C O9C 8.0(9) . . . . ?
C67C C68C N14C K1 114.7(5) . . . . ?
C67C C68C N14C C69C 0.7(8) . . . . ?
C68C C70C N15C C71C -178.2(5) . . . . ?
C69C C61C C62C C63C -2.4(9) . . . . ?
C69C C61C N13C C60C -168.9(6) . . . . ?
C69C C65C C66C C67C 3.9(9) . . . . ?
C69C C65C C66C O7D -177.6(5) . . . . ?
C70C C68C N14C K1 -62.8(5) . . . . ?
C70C C68C N14C C69C -176.7(5) . . . . ?
C71C C72C C73C C74C -1.6(10) . . . . ?
C71C C79C N16C K1 34.4(7) . . . . ?
C71C C79C N16C C78C -176.3(5) . . . . ?
C72C C71C C79C C75C 5.9(8) . . . . ?
C72C C71C C79C N16C -176.4(5) . . . . ?
C72C C71C N15C C70C 13.1(10) . . . . ?
C72C C73C C74C C75C 2.7(10) . . . . ?
C73C C74C C75C C76C -179.7(6) . . . . ?
C73C C74C C75C C79C 0.6(10) . . . . ?
C74C C75C C76C C77C -179.1(6) . . . . ?
C74C C75C C76C O8D -0.8(9) . . . . ?
C74C C75C C79C C71C -4.7(9) . . . . ?
C74C C75C C79C N16C 177.7(6) . . . . ?
C75C C76C C77C C78C 1.4(10) . . . . ?
C75C C76C O8D C29D -177.6(6) . . . . ?
C75C C79C N16C K1 -148.1(5) . . . . ?
C75C C79C N16C C78C 1.2(9) . . . . ?
C76C C75C C79C C71C 175.5(5) . . . . ?
C76C C75C C79C N16C -2.0(9) . . . . ?
C76C C77C C78C K1 62.4(15) . . . . ?
C76C C77C C78C C80C 175.8(6) . . . . ?
C76C C77C C78C N16C -2.3(10) . . . . ?
C77C C76C O8D C29D 0.6(10) . . . . ?
C77C C78C C80C K1 -159.8(5) . . . . ?
C77C C78C C80C O10C 9.5(8) . . . . ?
C77C C78C C80C O11C -170.0(6) . . . . ?
C77C C78C N16C K1 155.3(5) . . . . ?
C77C C78C N16C C79C 1.0(9) . . . . ?
C78C C80C O11C K1 16.8(8) . . . . ?
C78C C80C O11C K2 177.1(4) . . . . ?
C79C C71C C72C C73C -2.8(9) . . . . ?
C79C C71C N15C C70C -167.4(6) . . . . ?
C79C C75C C76C C77C 0.6(9) . . . . ?
C79C C75C C76C O8D 179.0(5) . . . . ?
C80C C78C N16C K1 -22.8(6) . . . . ?
C80C C78C N16C C79C -177.1(5) . . . . ?
N1C C1C C2C C3C 178.9(7) . . . . ?
N1C C1C C9C C5C -177.2(6) . . . . ?
N1C C1C C9C N2C 1.2(9) . . . . ?
N2C C8C C10C N3C 22.6(8) . . . . ?
N2C C8C C10C O3C -159.2(6) . . . . ?
N3C C11C C12C C13C 177.6(6) . . . . ?
N3C C11C C19C C15C -175.8(6) . . . . ?
N3C C11C C19C N4C 6.7(8) . . . . ?
N4C C18C C20C N5C 16.5(8) . . . . ?
N4C C18C C20C O4C -163.7(6) . . . . ?
N5C C21C C22C C23C 174.6(6) . . . . ?
N5C C21C C29C C25C -172.7(5) . . . . ?
N5C C21C C29C N6C 6.5(8) . . . . ?
N6C C28C C30C N7C 8.6(7) . . . . ?
N6C C28C C30C O5C -170.2(5) . . . . ?
N7C C31C C32C C33C 176.0(6) . . . . ?
N7C C31C C39C C35C -174.5(5) . . . . ?
N7C C31C C39C N8C 6.3(8) . . . . ?
N8C C38C C40C N9C 12.9(7) . . . . ?
N8C C38C C40C O6C -167.1(5) . . . . ?
N9C C41C C42C C43C 174.6(6) . . . . ?
N9C C41C C49C C45C -172.0(6) . . . . ?
N9C C41C C49C N10C 6.9(8) . . . . ?
N10C C48C C50C N11C 13.4(8) . . . . ?
N10C C48C C50C O7C -167.6(5) . . . . ?
N11C C51C C52C C53C 176.9(6) . . . . ?
N11C C51C C59C C55C -174.1(5) . . . . ?
N11C C51C C59C N12C 4.4(8) . . . . ?
N12C C58C C60C K2 122.2(5) . . . . ?
N12C C58C C60C N13C 5.4(8) . . . . ?
N12C C58C C60C O8C -177.1(6) . . . . ?
N13C C60C O8C K2 89.3(6) . . . . ?
N13C C61C C62C C63C 173.7(6) . . . . ?
N13C C61C C69C K1 56.4(4) . . . . ?
N13C C61C C69C C65C -172.0(5) . . . . ?
N13C C61C C69C N14C 8.9(7) . . . . ?
N14C C68C C70C N15C 6.3(7) . . . . ?
N14C C68C C70C O9C -174.5(5) . . . . ?
N15C C71C C72C C73C 176.6(6) . . . . ?
N15C C71C C79C C75C -173.6(5) . . . . ?
N15C C71C C79C N16C 4.1(8) . . . . ?
N16C C78C C80C K1 18.4(5) . . . . ?
N16C C78C C80C O10C -172.3(5) . . . . ?
N16C C78C C80C O11C 8.2(9) . . . . ?
O3C C10C N3C C11C 2.3(11) . . . . ?
O4C C20C N5C C21C 10.2(11) . . . . ?
O5C C30C N7C C31C 3.9(10) . . . . ?
O6C C40C N9C C41C 4.9(10) . . . . ?
O7C C50C N11C C51C 6.5(10) . . . . ?
O8C C60C N13C C61C 7.0(10) . . . . ?
O9C C70C N15C C71C 2.6(10) . . . . ?
O10C C80C O11C K1 -162.6(5) . . . . ?
O10C C80C O11C K2 -2.3(10) . . . . ?
C2D C1D O1D C6C 158.5(6) . . . . ?
C6D C5D O2D C16C 164.7(7) . . . . ?
C10D C9D O3D C26C -174.2(6) . . . . ?
C14D C13D O4D C36C -172.4(7) . . . . ?
C18D C17D O5D C46C -159.3(10) . . . . ?
C22D C21D O6D C56C -172.2(9) . . . . ?
C26D C25D O7D C66C 169.5(7) . . . . ?
C30D C29D O8D C76C 171.8(7) . . . . ?
O1D C6C C7C C8C -176.4(5) . . . . ?
O1D C1D C2D C3D -69.9(9) . . . . ?
O1D C1D C2D C4D 174.6(8) . . . . ?
O2D C16C C17C C18C -174.8(6) . . . . ?
O2D C5D C6D C7D 171.4(8) . . . . ?
O2D C5D C6D C8D -67.9(10) . . . . ?
O3D C26C C27C C28C -179.4(5) . . . . ?
O3D C9D C10D C11D 57.6(9) . . . . ?
O3D C9D C10D C12D -179.0(7) . . . . ?
O4D C36C C37C C38C -178.9(6) . . . . ?
O4D C13D C14D C15D 66.5(11) . . . . ?
O4D C13D C14D C16D -59.9(11) . . . . ?
O5D C46C C47C C48C 178.5(7) . . . . ?
O5D C17D C18D C19D -75.4(16) . . . . ?
O5D C17D C18D C20D 155.9(12) . . . . ?
O6D C56C C57C C58C 176.9(7) . . . . ?
O6D C21D C22D C23D 66.5(13) . . . . ?
O6D C21D C22D C24D -55.5(14) . . . . ?
O7D C66C C67C C68C 179.8(5) . . . . ?
O7D C25D C26D C27D 69.1(10) . . . . ?
O7D C25D C26D C28D -171.8(9) . . . . ?
O8D C76C C77C C78C -176.7(6) . . . . ?
O8D C29D C30D C31D 178.0(9) . . . . ?
O8D C29D C30D C32D -64.4(11) . . . . ?

loop_
_smtbx_masks_void_nr
_smtbx_masks_void_average_x
_smtbx_masks_void_average_y
_smtbx_masks_void_average_z
_smtbx_masks_void_volume
_smtbx_masks_void_count_electrons
_smtbx_masks_void_content
1 -0.034 0.153 0.587 15.2 0.0 ?
2 0.000 0.171 0.083 8.2 0.0 ?
3 0.500 0.500 0.500 1713.1 280.5 '1 ?'
4 0.000 0.829 0.917 8.2 0.0 ?
5 0.034 0.847 0.413 15.2 0.0 ?
